data_7718376
loop_
_publ_author_name
'Yan, Xuechao'
'Ji, Shu-Xiao'
'Zhang, Shengyuan'
'Wang, Qianru'
'Guo, Jianping'
'Chen, Ping'
'Xi, Zhenfeng'
'Wei, Junnian'

_publ_section_title
;
 Synthesis and characterization of <sup>15</sup>N-labeled tetranuclear Ir
 complexes <i>via</i> Li<sub>2</sub>C<sup>15</sup>N<sub>2</sub>.
;
_journal_issue 15
_journal_name_full 'Dalton transactions (Cambridge, England : 2003)'
_journal_page_first 6246
_journal_page_last 6251
_journal_paper_doi 10.1039/d5dt00644a
_journal_volume 54
_journal_year 2025
_chemical_formula_moiety 'C44 H61 Ir4 N8, C44 H60 Ir4 N8, 2(C4 H10 O)'
_chemical_formula_sum 'C96 H141 Ir8 N16 O2'
_chemical_formula_weight 3088.84
_space_group_crystal_system monoclinic
_space_group_IT_number 14
_space_group_name_Hall '-P 2ybc'
_space_group_name_H-M_alt 'P 1 21/c 1'
_atom_sites_solution_hydrogens mixed
_audit_creation_date 2024-12-21
_audit_creation_method
;
Olex2 1.5
(compiled 2022.04.07 svn.rca3783a0 for OlexSys, GUI svn.r6498)
;
_audit_update_record
;
2024-12-21 deposited with the CCDC.	2025-03-18 downloaded from the CCDC.
;
_cell_angle_alpha 90
_cell_angle_beta 101.540(2)
_cell_angle_gamma 90
_cell_formula_units_Z 4
_cell_length_a 34.1212(7)
_cell_length_b 17.7347(3)
_cell_length_c 16.6640(3)
_cell_measurement_reflns_used 29852
_cell_measurement_temperature 179.99(10)
_cell_measurement_theta_max 29.4110
_cell_measurement_theta_min 2.1590
_cell_volume 9880.0(3)
_computing_cell_refinement 'CrysAlisPro 1.171.39.33c (Rigaku OD, 2017)'
_computing_data_collection 'CrysAlisPro 1.171.39.33c (Rigaku OD, 2017)'
_computing_data_reduction 'CrysAlisPro 1.171.39.33c (Rigaku OD, 2017)'
_computing_molecular_graphics 'Olex2 1.5 (Dolomanov et al., 2009)'
_computing_publication_material 'Olex2 1.5 (Dolomanov et al., 2009)'
_computing_structure_refinement 'SHELXL 2018/3 (Sheldrick, 2015)'
_computing_structure_solution 'SHELXT 2014/5 (Sheldrick, 2014)'
_diffrn_ambient_environment N~2~
_diffrn_ambient_temperature 179.99(10)
_diffrn_detector 'CCD plate'
_diffrn_measured_fraction_theta_full 0.998
_diffrn_measured_fraction_theta_max 0.996
_diffrn_measurement_details
;
List of Runs (angles in degrees, time in seconds):

  # Type    Start    End  Width  t~exp~   \w     \q     \k     \f   Frames
#--------------------------------------------------------------------------
  1  \w   -105.00  17.00   0.50    2.11    --  -15.70 -57.00-150.00  244
  2  \w    -57.00   3.00   0.50    2.11    --   15.80  19.00-150.00  120
  3  \w     22.00  56.00   0.50    2.11    --   15.80  19.00-150.00   68
  4  \w    -49.00 100.00   0.50    2.11    --   15.80  19.00   0.00  298
;
_diffrn_measurement_device 'four-circle diffractometer'
_diffrn_measurement_device_type 'XtaLAB AFC12 (RINC): Kappa single'
_diffrn_measurement_method '\w scans'
_diffrn_orient_matrix_type 'CrysAlisPro convention (1999,Acta A55,543-557)'
_diffrn_orient_matrix_UB_11 -0.0157448000
_diffrn_orient_matrix_UB_12 -0.0124246000
_diffrn_orient_matrix_UB_13 0.0187993000
_diffrn_orient_matrix_UB_21 -0.0018080000
_diffrn_orient_matrix_UB_22 -0.0333572000
_diffrn_orient_matrix_UB_23 -0.0239373000
_diffrn_orient_matrix_UB_31 0.0141059000
_diffrn_orient_matrix_UB_32 -0.0182539000
_diffrn_orient_matrix_UB_33 0.0309870000
_diffrn_radiation_monochromator mirror
_diffrn_radiation_probe x-ray
_diffrn_radiation_type 'Mo K\a'
_diffrn_radiation_wavelength 0.71073
_diffrn_reflns_av_R_equivalents 0.0260
_diffrn_reflns_av_unetI/netI 0.0327
_diffrn_reflns_Laue_measured_fraction_full 0.998
_diffrn_reflns_Laue_measured_fraction_max 0.996
_diffrn_reflns_limit_h_max 42
_diffrn_reflns_limit_h_min -44
_diffrn_reflns_limit_k_max 23
_diffrn_reflns_limit_k_min -22
_diffrn_reflns_limit_l_max 20
_diffrn_reflns_limit_l_min -21
_diffrn_reflns_number 74256
_diffrn_reflns_point_group_measured_fraction_full 0.998
_diffrn_reflns_point_group_measured_fraction_max 0.996
_diffrn_reflns_theta_full 26.000
_diffrn_reflns_theta_max 27.484
_diffrn_reflns_theta_min 2.229
_diffrn_source 'Rotating-anode X-ray tube'
_diffrn_source_type 'Rigaku (Mo) X-ray Source'
_exptl_absorpt_coefficient_mu 10.784
_exptl_absorpt_correction_T_max 1.00000
_exptl_absorpt_correction_T_min 0.27851
_exptl_absorpt_correction_type multi-scan
_exptl_absorpt_process_details
;
CrysAlisPro 1.171.39.33c (Rigaku Oxford Diffraction, 2017)
Empirical absorption correction using spherical harmonics,
 implemented in SCALE3 ABSPACK scaling algorithm.
;
_exptl_crystal_colour 'clear light yellow'
_exptl_crystal_colour_lustre clear
_exptl_crystal_colour_modifier light
_exptl_crystal_colour_primary yellow
_exptl_crystal_density_diffrn 2.077
_exptl_crystal_description block
_exptl_crystal_F_000 5844
_exptl_crystal_size_max 0.2
_exptl_crystal_size_mid 0.1
_exptl_crystal_size_min 0.1
_refine_diff_density_max 3.179
_refine_diff_density_min -2.323
_refine_diff_density_rms 0.171
_refine_ls_extinction_method none
_refine_ls_goodness_of_fit_ref 1.030
_refine_ls_hydrogen_treatment mixed
_refine_ls_matrix_type full
_refine_ls_number_parameters 1146
_refine_ls_number_reflns 22574
_refine_ls_number_restraints 738
_refine_ls_restrained_S_all 1.052
_refine_ls_R_factor_all 0.0553
_refine_ls_R_factor_gt 0.0351
_refine_ls_shift/su_max 0.005
_refine_ls_shift/su_mean 0.000
_refine_ls_structure_factor_coef Fsqd
_refine_ls_weighting_details 'w=1/[\s^2^(Fo^2^)+(0.0084P)^2^+107.6492P] where P=(Fo^2^+2Fc^2^)/3'
_refine_ls_weighting_scheme calc
_refine_ls_wR_factor_gt 0.0668
_refine_ls_wR_factor_ref 0.0734
_reflns_Friedel_coverage 0.000
_reflns_number_gt 16423
_reflns_number_total 22574
_reflns_threshold_expression 'I > 2\s(I)'
_cod_data_source_file d5dt00644a2.cif
_cod_data_source_block exp_13505
_cod_depositor_comments 'Adding full bibliography for 7718376--7718378.cif.'
_cod_database_code 7718376
_shelx_shelxl_version_number 2018/3
_chemical_oxdiff_formula 'Li C N H O Cl Ir'
_shelx_space_group_comment
;
The symmetry employed for this shelxl refinement is uniquely defined
by the following loop, which should always be used as a source of
symmetry information in preference to the above space-group names.
They are only intended as comments.
;
_shelx_estimated_absorpt_t_max 0.412
_shelx_estimated_absorpt_t_min 0.222
_olex2_refinement_description
;
1. Fixed Uiso
 At 1.2 times of:
  All C(H,H) groups
 At 1.5 times of:
  All C(H,H,H) groups, All C(H,H,H,H) groups
2. Restrained distances
 C95-C96
 1.54 with sigma of 0.02
 C93-C94
 1.54 with sigma of 0.02
 C95-O2
 1.54 with sigma of 0.01
 C96-C95
 1.54 with sigma of 0.01
 O2-C94
 1.54 with sigma of 0.01
 C94-C93
 1.54 with sigma of 0.01
 C92-O1
 2.5 with sigma of 0.01
 C91-C90
 2.5 with sigma of 0.01
 O1-C89
 2.5 with sigma of 0.01
 C95-C94
 2.5 with sigma of 0.04
 C96-O2
 2.5 with sigma of 0.04
 O2-C93
 2.5 with sigma of 0.04
3. Uiso/Uaniso restraints and constraints
C49 \\sim C50 \\sim C51 \\sim C52 \\sim C53 \\sim C54 \\sim C55 \\sim C56 \\sim
C57 \\sim C58 \\sim C59 \\sim C60 \\sim C61 \\sim C62 \\sim C63 \\sim C64 \\sim
C65 \\sim C66 \\sim C67 \\sim C68: within 3A with sigma of 0.01 and sigma for
terminal atoms of 0.02 within 3A
C5 \\sim C6 \\sim C7 \\sim C8 \\sim C9 \\sim C10 \\sim C11 \\sim C12 \\sim C13
\\sim C14: within 3A with sigma of 0.01 and sigma for terminal atoms of 0.02
within 3A
O1 \\sim C89 \\sim C90 \\sim C91 \\sim C92 \\sim O2 \\sim C93 \\sim C94 \\sim
C95 \\sim C96: within 3A with sigma of 0.01 and sigma for terminal atoms of
0.02 within 3A
Uanis(C56) \\sim Ueq, Uanis(C57) \\sim Ueq, Uanis(C58) \\sim Ueq, Uanis(C54)
\\sim Ueq, Uanis(C55) \\sim Ueq, Uanis(C51) \\sim Ueq, Uanis(C52) \\sim Ueq,
Uanis(C53) \\sim Ueq, Uanis(C49) \\sim Ueq, Uanis(C50) \\sim Ueq: with sigma of
0.01 and sigma for terminal atoms of 0.02
Uanis(C12) \\sim Ueq, Uanis(C13) \\sim Ueq, Uanis(C14) \\sim Ueq, Uanis(C10)
\\sim Ueq, Uanis(C11) \\sim Ueq, Uanis(C6) \\sim Ueq, Uanis(C7) \\sim Ueq,
Uanis(C8) \\sim Ueq, Uanis(C9) \\sim Ueq, Uanis(C5) \\sim Ueq: with sigma of
0.01 and sigma for terminal atoms of 0.02
Uanis(C93) \\sim Ueq, Uanis(C94) \\sim Ueq, Uanis(O2) \\sim Ueq, Uanis(C95)
\\sim Ueq, Uanis(C96) \\sim Ueq, Uanis(C89) \\sim Ueq, Uanis(C90) \\sim Ueq,
Uanis(O1) \\sim Ueq, Uanis(C91) \\sim Ueq, Uanis(C92) \\sim Ueq: with sigma of
0.01 and sigma for terminal atoms of 0.02
4.a Secondary CH2 refined with riding coordinates:
 C90(H90A,H90B), C91(H91A,H91B), C94(H94A,H94B), C95(H95A,H95B)
4.b Idealised Me refined as rotating group:
 C10(H10A,H10B,H10C), C11(H11A,H11B,H11C), C12(H12A,H12B,H12C), C13(H13A,H13B,
 H13C), C14(H14A,H14B,H14C), C20(H20A,H20B,H20C), C21(H21A,H21B,H21C), C22(H22A,
 H22B,H22C), C23(H23A,H23B,H23C), C24(H24A,H24B,H24C), C30(H30A,H30B,H30C),
 C31(H31A,H31B,H31C), C32(H32A,H32B,H32C), C33(H33A,H33B,H33C), C34(H34A,H34B,
 H34C), C40(H40A,H40B,H40C), C41(H41A,H41B,H41C), C42(H42A,H42B,H42C), C43(H43A,
 H43B,H43C), C44(H44A,H44B,H44C), C54(H54A,H54B,H54C), C55(H55A,H55B,H55C),
 C56(H56A,H56B,H56C), C57(H57A,H57B,H57C), C58(H58A,H58B,H58C), C64(H64A,H64B,
 H64C), C65(H65A,H65B,H65C), C66(H66A,H66B,H66C), C67(H67A,H67B,H67C), C68(H68A,
 H68B,H68C), C74(H74A,H74B,H74C), C75(H75A,H75B,H75C), C76(H76A,H76B,H76C),
 C77(H77A,H77B,H77C), C78(H78A,H78B,H78C), C84(H84A,H84B,H84C), C85(H85A,H85B,
 H85C), C86(H86A,H86B,H86C), C87(H87A,H87B,H87C), C88(H88A,H88B,H88C), C89(H89A,
 H89B,H89C), C92(H92A,H92B,H92C), C93(H93A,H93B,H93C), C96(H96A,H96B,H96C)
;
_olex2_submission_special_instructions 'No special instructions were received'
_oxdiff_exptl_absorpt_empirical_details
;
Empirical correction (ABSPACK) includes:
- Absorption correction using spherical harmonics
- Frame scaling
;
_oxdiff_exptl_absorpt_empirical_full_max 2.434
_oxdiff_exptl_absorpt_empirical_full_min 0.803

loop_
_space_group_symop_operation_xyz
'x, y, z'
'-x, y+1/2, -z+1/2'
'-x, -y, -z'
'x, -y-1/2, z-1/2'

loop_
_atom_site_label
_atom_site_type_symbol
_atom_site_fract_x
_atom_site_fract_y
_atom_site_fract_z
_atom_site_U_iso_or_equiv
_atom_site_adp_type
_atom_site_occupancy
_atom_site_site_symmetry_order
_atom_site_calc_flag
_atom_site_refinement_flags_posn
_atom_site_refinement_flags_adp
_atom_site_refinement_flags_occupancy
_atom_site_disorder_assembly
_atom_site_disorder_group
Ir2 Ir 0.34726(2) 0.45927(2) -0.34696(2) 0.01846(5) Uani 1 1 d . . . . .
Ir3 Ir 0.44423(2) 0.46522(2) -0.25473(2) 0.01816(5) Uani 1 1 d . . . . .
Ir4 Ir 0.37772(2) 0.37424(2) -0.16544(2) 0.01816(6) Uani 1 1 d . . . . .
N1 N 0.38309(17) 0.6522(3) -0.2378(3) 0.0262(13) Uani 1 1 d . . . . .
N2 N 0.39467(15) 0.5326(3) -0.3033(3) 0.0192(11) Uani 1 1 d . . . . .
N3 N 0.41125(18) 0.5782(3) -0.0779(4) 0.0280(13) Uani 1 1 d . . . . .
N4 N 0.42052(16) 0.4607(3) -0.1481(3) 0.0205(11) Uani 1 1 d . . . . .
N5 N 0.32671(17) 0.5737(3) -0.1564(4) 0.0270(13) Uani 1 1 d . . . . .
N6 N 0.33862(15) 0.4566(3) -0.2260(3) 0.0203(11) Uani 1 1 d . . . . .
N7 N 0.39440(15) 0.3874(3) -0.2834(3) 0.0184(11) Uani 1 1 d . . . . .
N8 N 0.4063(2) 0.2683(4) -0.3536(4) 0.0386(16) Uani 1 1 d . . . . .
C1 C 0.38866(19) 0.5925(4) -0.2688(4) 0.0209(14) Uani 1 1 d . . . . .
C2 C 0.41472(18) 0.5213(4) -0.1134(4) 0.0209(14) Uani 1 1 d . . . . .
C3 C 0.33337(19) 0.5170(4) -0.1900(4) 0.0214(14) Uani 1 1 d . . . . .
C4 C 0.4010(2) 0.3240(4) -0.3206(4) 0.0257(15) Uani 1 1 d . . . . .
C5 C 0.3817(2) 0.7803(4) -0.1131(5) 0.0364(15) Uani 1 1 d . U . . .
C6 C 0.3958(3) 0.7475(5) -0.0378(5) 0.0472(17) Uani 1 1 d . U . . .
C7 C 0.3642(3) 0.7152(5) -0.0082(5) 0.0487(17) Uani 1 1 d . U . . .
C8 C 0.3279(3) 0.7283(5) -0.0687(6) 0.0468(16) Uani 1 1 d . U . . .
C9 C 0.3396(2) 0.7694(4) -0.1349(5) 0.0347(15) Uani 1 1 d . U . . .
C10 C 0.4069(3) 0.8199(5) -0.1644(6) 0.058(2) Uani 1 1 d . U . . .
H10A H 0.433465 0.796667 -0.155421 0.087 Uiso 1 1 calc R U . . .
H10B H 0.409499 0.873261 -0.148917 0.087 Uiso 1 1 calc R U . . .
H10C H 0.394146 0.815681 -0.222428 0.087 Uiso 1 1 calc R U . . .
C11 C 0.4397(3) 0.7445(6) 0.0073(7) 0.083(3) Uani 1 1 d . U . . .
H11A H 0.445128 0.786293 0.046375 0.124 Uiso 1 1 calc R U . . .
H11B H 0.457232 0.748725 -0.032540 0.124 Uiso 1 1 calc R U . . .
H11C H 0.444872 0.696507 0.036692 0.124 Uiso 1 1 calc R U . . .
C12 C 0.3659(4) 0.6770(6) 0.0737(6) 0.088(3) Uani 1 1 d . U . . .
H12A H 0.340432 0.651588 0.073928 0.132 Uiso 1 1 calc R U . . .
H12B H 0.370881 0.714809 0.117448 0.132 Uiso 1 1 calc R U . . .
H12C H 0.387604 0.639754 0.082864 0.132 Uiso 1 1 calc R U . . .
C13 C 0.2868(3) 0.7071(6) -0.0655(8) 0.080(3) Uani 1 1 d . U . . .
H13A H 0.270523 0.706548 -0.121084 0.120 Uiso 1 1 calc R U . . .
H13B H 0.275654 0.743637 -0.032041 0.120 Uiso 1 1 calc R U . . .
H13C H 0.286640 0.656753 -0.041209 0.120 Uiso 1 1 calc R U . . .
H21D H 0.477(4) 0.431(7) -0.450(8) 0.120 Uiso 1 1 d . U . . .
C14 C 0.3130(3) 0.7989(5) -0.2111(6) 0.065(3) Uani 1 1 d . U . . .
H14A H 0.328134 0.801520 -0.255256 0.098 Uiso 1 1 calc R U . . .
H14B H 0.303482 0.849334 -0.200645 0.098 Uiso 1 1 calc R U . . .
H14C H 0.290101 0.765019 -0.227342 0.098 Uiso 1 1 calc R U . . .
C15 C 0.4850(2) 0.5133(4) -0.3241(5) 0.0308(17) Uani 1 1 d . . . . .
C16 C 0.4865(2) 0.4336(4) -0.3292(4) 0.0297(16) Uani 1 1 d . . . . .
C17 C 0.49957(19) 0.4035(4) -0.2460(4) 0.0247(15) Uani 1 1 d . . . . .
C18 C 0.50569(19) 0.4668(4) -0.1917(4) 0.0275(15) Uani 1 1 d . . . . .
C19 C 0.4964(2) 0.5357(4) -0.2378(5) 0.0296(16) Uani 1 1 d . . . . .
C20 C 0.4739(3) 0.5674(5) -0.3930(5) 0.047(2) Uani 1 1 d . . . . .
H20A H 0.461067 0.540146 -0.442506 0.070 Uiso 1 1 calc R U . . .
H20B H 0.497980 0.592822 -0.402973 0.070 Uiso 1 1 calc R U . . .
H20C H 0.455264 0.604973 -0.379101 0.070 Uiso 1 1 calc R U . . .
C21 C 0.4792(3) 0.3872(5) -0.4052(5) 0.042(2) Uani 1 1 d . . . . .
H21A H 0.469171 0.337455 -0.393548 0.063 Uiso 1 1 calc R U . . .
H21B H 0.504332 0.381233 -0.424710 0.063 Uiso 1 1 calc R U . . .
H21C H 0.459444 0.412308 -0.447491 0.063 Uiso 1 1 calc R U . . .
C22 C 0.5060(2) 0.3222(4) -0.2252(5) 0.0370(19) Uani 1 1 d . . . . .
H22A H 0.502003 0.313388 -0.169305 0.056 Uiso 1 1 calc R U . . .
H22B H 0.533347 0.307908 -0.228815 0.056 Uiso 1 1 calc R U . . .
H22C H 0.486921 0.291716 -0.263660 0.056 Uiso 1 1 calc R U . . .
C23 C 0.5185(2) 0.4636(5) -0.1007(4) 0.0390(19) Uani 1 1 d . . . . .
H23A H 0.508452 0.417083 -0.080311 0.059 Uiso 1 1 calc R U . . .
H23B H 0.507697 0.507218 -0.076293 0.059 Uiso 1 1 calc R U . . .
H23C H 0.547779 0.464341 -0.085842 0.059 Uiso 1 1 calc R U . . .
C24 C 0.4992(3) 0.6141(4) -0.2051(6) 0.046(2) Uani 1 1 d . . . . .
H24A H 0.479448 0.645982 -0.240266 0.069 Uiso 1 1 calc R U . . .
H24B H 0.526136 0.633939 -0.204254 0.069 Uiso 1 1 calc R U . . .
H24C H 0.494038 0.614020 -0.149384 0.069 Uiso 1 1 calc R U . . .
C25 C 0.4027(2) 0.3082(4) -0.0578(4) 0.0299(16) Uani 1 1 d . . . . .
C26 C 0.3930(2) 0.2588(4) -0.1261(4) 0.0258(15) Uani 1 1 d . . . . .
C27 C 0.3504(2) 0.2657(4) -0.1591(4) 0.0295(16) Uani 1 1 d . . . . .
C28 C 0.3346(2) 0.3183(4) -0.1098(5) 0.0332(17) Uani 1 1 d . . . . .
C29 C 0.3664(2) 0.3457(4) -0.0477(4) 0.0330(17) Uani 1 1 d . . . . .
C30 C 0.4426(3) 0.3211(5) -0.0043(5) 0.053(3) Uani 1 1 d . . . . .
H30A H 0.463492 0.300380 -0.030702 0.080 Uiso 1 1 calc R U . . .
H30B H 0.443707 0.296144 0.048526 0.080 Uiso 1 1 calc R U . . .
H30C H 0.446972 0.375386 0.004391 0.080 Uiso 1 1 calc R U . . .
C31 C 0.4208(3) 0.2060(4) -0.1556(6) 0.043(2) Uani 1 1 d . . . . .
H31A H 0.413849 0.202749 -0.215458 0.065 Uiso 1 1 calc R U . . .
H31B H 0.418693 0.155988 -0.131916 0.065 Uiso 1 1 calc R U . . .
H31C H 0.448320 0.224558 -0.138875 0.065 Uiso 1 1 calc R U . . .
C32 C 0.3269(3) 0.2206(5) -0.2293(5) 0.051(2) Uani 1 1 d . . . . .
H32A H 0.302709 0.248396 -0.254172 0.076 Uiso 1 1 calc R U . . .
H32B H 0.319423 0.171942 -0.208882 0.076 Uiso 1 1 calc R U . . .
H32C H 0.343378 0.212160 -0.270353 0.076 Uiso 1 1 calc R U . . .
C33 C 0.2917(3) 0.3424(6) -0.1209(7) 0.061(3) Uani 1 1 d . . . . .
H33A H 0.290284 0.397549 -0.119514 0.091 Uiso 1 1 calc R U . . .
H33B H 0.280017 0.321356 -0.076569 0.091 Uiso 1 1 calc R U . . .
H33C H 0.276799 0.324003 -0.173664 0.091 Uiso 1 1 calc R U . . .
C34 C 0.3628(4) 0.3995(5) 0.0203(5) 0.069(3) Uani 1 1 d . . . . .
H34A H 0.388613 0.424005 0.040314 0.103 Uiso 1 1 calc R U . . .
H34B H 0.354781 0.371581 0.065226 0.103 Uiso 1 1 calc R U . . .
H34C H 0.342561 0.437767 -0.000278 0.103 Uiso 1 1 calc R U . . .
C35 C 0.3280(2) 0.5147(4) -0.4626(4) 0.0309(17) Uani 1 1 d . . . . .
C36 C 0.2964(2) 0.5156(4) -0.4164(4) 0.0322(17) Uani 1 1 d . . . . .
C37 C 0.2856(2) 0.4379(4) -0.4050(4) 0.0290(16) Uani 1 1 d . . . . .
C38 C 0.3112(2) 0.3912(4) -0.4420(4) 0.0286(16) Uani 1 1 d . . . . .
C39 C 0.3377(2) 0.4379(4) -0.4775(4) 0.0276(16) Uani 1 1 d . . . . .
C40 C 0.3476(3) 0.5828(5) -0.4881(6) 0.056(3) Uani 1 1 d . . . . .
H40A H 0.343518 0.625446 -0.453337 0.084 Uiso 1 1 calc R U . . .
H40B H 0.335882 0.594545 -0.545384 0.084 Uiso 1 1 calc R U . . .
H40C H 0.376295 0.573317 -0.482583 0.084 Uiso 1 1 calc R U . . .
C41 C 0.2763(3) 0.5827(5) -0.3886(5) 0.055(3) Uani 1 1 d . . . . .
H41A H 0.270968 0.573165 -0.333917 0.082 Uiso 1 1 calc R U . . .
H41B H 0.251083 0.592236 -0.427030 0.082 Uiso 1 1 calc R U . . .
H41C H 0.293824 0.626771 -0.386728 0.082 Uiso 1 1 calc R U . . .
C42 C 0.2543(2) 0.4130(6) -0.3605(5) 0.048(2) Uani 1 1 d . . . . .
H42A H 0.256297 0.358390 -0.351510 0.072 Uiso 1 1 calc R U . . .
H42B H 0.227816 0.425278 -0.393022 0.072 Uiso 1 1 calc R U . . .
H42C H 0.258003 0.438886 -0.307544 0.072 Uiso 1 1 calc R U . . .
C43 C 0.3094(3) 0.3067(4) -0.4492(5) 0.043(2) Uani 1 1 d . . . . .
H43A H 0.336570 0.286114 -0.437599 0.065 Uiso 1 1 calc R U . . .
H43B H 0.296073 0.292661 -0.504917 0.065 Uiso 1 1 calc R U . . .
H43C H 0.294282 0.286304 -0.409921 0.065 Uiso 1 1 calc R U . . .
C44 C 0.3674(3) 0.4100(6) -0.5251(5) 0.051(2) Uani 1 1 d . . . . .
H44A H 0.353508 0.394827 -0.580013 0.077 Uiso 1 1 calc R U . . .
H44B H 0.381767 0.366620 -0.496970 0.077 Uiso 1 1 calc R U . . .
H44C H 0.386522 0.450285 -0.529714 0.077 Uiso 1 1 calc R U . . .
Ir5 Ir 0.13525(2) 0.65984(2) 0.11478(2) 0.03104(7) Uani 1 1 d . . . . .
Ir6 Ir 0.12548(2) 0.37335(2) 0.16226(2) 0.02195(6) Uani 1 1 d . . . . .
Ir7 Ir 0.15760(2) 0.45932(2) 0.34266(2) 0.01985(6) Uani 1 1 d . . . . .
Ir8 Ir 0.06017(2) 0.46547(2) 0.25343(2) 0.02160(6) Uani 1 1 d . . . . .
N9 N 0.17696(19) 0.5721(3) 0.1495(4) 0.0324(14) Uani 1 1 d . . . . .
N10 N 0.16540(16) 0.4559(3) 0.2212(3) 0.0229(12) Uani 1 1 d . . . . .
N11 N 0.12044(18) 0.6511(3) 0.2308(4) 0.0332(15) Uani 1 1 d . . . . .
N12 N 0.11000(15) 0.5327(3) 0.2998(3) 0.0205(12) Uani 1 1 d . . . . .
N13 N 0.09196(19) 0.5766(3) 0.0722(4) 0.0334(15) Uani 1 1 d . . . . .
N14 N 0.08295(16) 0.4598(3) 0.1465(3) 0.0213(11) Uani 1 1 d . . . . .
N15 N 0.10988(16) 0.3871(3) 0.2815(3) 0.0212(12) Uani 1 1 d . . . . .
N16 N 0.0977(2) 0.2687(4) 0.3519(4) 0.0437(17) Uani 1 1 d . . . . .
C45 C 0.1701(2) 0.5152(4) 0.1845(4) 0.0245(15) Uani 1 1 d . . . . .
C46 C 0.11602(19) 0.5925(4) 0.2637(4) 0.0234(14) Uani 1 1 d . . . . .
C47 C 0.0886(2) 0.5199(4) 0.1094(4) 0.0256(15) Uani 1 1 d . . . . .
C48 C 0.1033(2) 0.3248(4) 0.3192(4) 0.0296(16) Uani 1 1 d . . . . .
C49 C 0.1800(4) 0.7353(6) 0.0839(8) 0.070(2) Uani 1 1 d . U . . .
C50 C 0.1572(3) 0.7721(5) 0.1302(7) 0.061(2) Uani 1 1 d . U . . .
C51 C 0.1150(4) 0.7707(6) 0.0832(8) 0.070(2) Uani 1 1 d . U . . .
C52 C 0.1206(3) 0.7277(6) 0.0073(7) 0.066(2) Uani 1 1 d . U . . .
C53 C 0.1591(4) 0.7106(6) 0.0167(8) 0.071(2) Uani 1 1 d . U . . .
C54 C 0.2250(4) 0.7217(8) 0.1100(10) 0.110(4) Uani 1 1 d . U . . .
H54A H 0.231631 0.711707 0.169011 0.165 Uiso 1 1 calc R U . . .
H54B H 0.239505 0.766403 0.097504 0.165 Uiso 1 1 calc R U . . .
H54C H 0.232576 0.678146 0.080272 0.165 Uiso 1 1 calc R U . . .
C55 C 0.1766(5) 0.8064(7) 0.2121(9) 0.114(4) Uani 1 1 d . U . . .
H55A H 0.188579 0.855058 0.202893 0.171 Uiso 1 1 calc R U . . .
H55B H 0.197433 0.772365 0.240609 0.171 Uiso 1 1 calc R U . . .
H55C H 0.156324 0.813859 0.245473 0.171 Uiso 1 1 calc R U . . .
C56 C 0.0857(5) 0.8089(8) 0.1234(11) 0.127(4) Uani 1 1 d . U . . .
H56A H 0.095825 0.810214 0.182708 0.190 Uiso 1 1 calc R U . . .
H56B H 0.060279 0.781249 0.111694 0.190 Uiso 1 1 calc R U . . .
H56C H 0.081380 0.860492 0.102496 0.190 Uiso 1 1 calc R U . . .
C57 C 0.0914(5) 0.7087(8) -0.0662(9) 0.122(4) Uani 1 1 d . U . . .
H57A H 0.097980 0.659454 -0.086725 0.183 Uiso 1 1 calc R U . . .
H57B H 0.091795 0.747150 -0.108186 0.183 Uiso 1 1 calc R U . . .
H57C H 0.064625 0.706529 -0.053114 0.183 Uiso 1 1 calc R U . . .
C58 C 0.1762(5) 0.6694(8) -0.0525(9) 0.114(4) Uani 1 1 d . U . . .
H58A H 0.154482 0.642578 -0.088810 0.171 Uiso 1 1 calc R U . . .
H58B H 0.196805 0.633377 -0.027683 0.171 Uiso 1 1 calc R U . . .
H58C H 0.187829 0.706747 -0.084288 0.171 Uiso 1 1 calc R U . . .
C59 C 0.2191(2) 0.4392(5) 0.4000(4) 0.0341(15) Uani 1 1 d . U . . .
C60 C 0.1950(2) 0.3916(4) 0.4365(4) 0.0327(15) Uani 1 1 d . U . . .
C61 C 0.1677(2) 0.4372(5) 0.4725(4) 0.0325(15) Uani 1 1 d . U . . .
C62 C 0.1774(2) 0.5141(4) 0.4586(4) 0.0358(16) Uani 1 1 d . U . . .
C63 C 0.2087(2) 0.5166(5) 0.4120(4) 0.0352(15) Uani 1 1 d . U . . .
C64 C 0.2511(3) 0.4149(6) 0.3547(5) 0.052(2) Uani 1 1 d . U . . .
H64A H 0.250109 0.360044 0.347630 0.078 Uiso 1 1 calc R U . . .
H64B H 0.277416 0.429555 0.386177 0.078 Uiso 1 1 calc R U . . .
H64C H 0.246538 0.439336 0.300887 0.078 Uiso 1 1 calc R U . . .
C65 C 0.1970(3) 0.3076(5) 0.4428(5) 0.052(2) Uani 1 1 d . U . . .
H65A H 0.169860 0.286707 0.428804 0.077 Uiso 1 1 calc R U . . .
H65B H 0.209319 0.293159 0.498902 0.077 Uiso 1 1 calc R U . . .
H65C H 0.212986 0.287938 0.404812 0.077 Uiso 1 1 calc R U . . .
C66 C 0.1388(3) 0.4095(6) 0.5205(5) 0.052(2) Uani 1 1 d . U . . .
H66A H 0.117543 0.447035 0.519107 0.078 Uiso 1 1 calc R U . . .
H66B H 0.152430 0.401072 0.577345 0.078 Uiso 1 1 calc R U . . .
H66C H 0.127019 0.362034 0.496951 0.078 Uiso 1 1 calc R U . . .
C67 C 0.1564(3) 0.5808(5) 0.4866(6) 0.056(2) Uani 1 1 d . U . . .
H67A H 0.152513 0.619779 0.443986 0.084 Uiso 1 1 calc R U . . .
H67B H 0.172635 0.601197 0.537094 0.084 Uiso 1 1 calc R U . . .
H67C H 0.130320 0.564936 0.496812 0.084 Uiso 1 1 calc R U . . .
C68 C 0.2275(3) 0.5847(6) 0.3836(6) 0.065(3) Uani 1 1 d . U . . .
H68A H 0.230351 0.577458 0.326767 0.097 Uiso 1 1 calc R U . . .
H68B H 0.253861 0.592872 0.418428 0.097 Uiso 1 1 calc R U . . .
H68C H 0.210487 0.628770 0.386839 0.097 Uiso 1 1 calc R U . . .
C69 C 0.0200(2) 0.5163(5) 0.3225(5) 0.040(2) Uani 1 1 d . . . . .
C70 C 0.0185(2) 0.4369(5) 0.3309(5) 0.0374(19) Uani 1 1 d . . . . .
C71 C 0.0049(2) 0.4055(5) 0.2500(5) 0.0349(18) Uani 1 1 d . . . . .
C72 C -0.0019(2) 0.4663(4) 0.1927(5) 0.0312(16) Uani 1 1 d . . . . .
C73 C 0.0084(2) 0.5354(4) 0.2373(5) 0.0353(18) Uani 1 1 d . . . . .
C74 C 0.0322(3) 0.5725(6) 0.3902(6) 0.061(3) Uani 1 1 d . . . . .
H74A H 0.047364 0.546843 0.438740 0.092 Uiso 1 1 calc R U . . .
H74B H 0.008287 0.595798 0.403697 0.092 Uiso 1 1 calc R U . . .
H74C H 0.048943 0.611526 0.372500 0.092 Uiso 1 1 calc R U . . .
C75 C 0.0262(3) 0.3926(6) 0.4085(5) 0.060(3) Uani 1 1 d . . . . .
H75A H 0.039779 0.345463 0.400217 0.090 Uiso 1 1 calc R U . . .
H75B H 0.000683 0.381224 0.424482 0.090 Uiso 1 1 calc R U . . .
H75C H 0.043064 0.422116 0.451807 0.090 Uiso 1 1 calc R U . . .
C76 C -0.0033(3) 0.3235(5) 0.2313(6) 0.048(2) Uani 1 1 d . . . . .
H76A H -0.000181 0.312853 0.175225 0.071 Uiso 1 1 calc R U . . .
H76B H -0.030617 0.311477 0.236867 0.071 Uiso 1 1 calc R U . . .
H76C H 0.015691 0.292741 0.269764 0.071 Uiso 1 1 calc R U . . .
C77 C -0.0156(2) 0.4604(5) 0.1025(5) 0.045(2) Uani 1 1 d . . . . .
H77A H -0.003102 0.500287 0.075631 0.067 Uiso 1 1 calc R U . . .
H77B H -0.044758 0.465896 0.088552 0.067 Uiso 1 1 calc R U . . .
H77C H -0.008036 0.411052 0.083890 0.067 Uiso 1 1 calc R U . . .
C78 C 0.0047(3) 0.6138(5) 0.2021(7) 0.057(3) Uani 1 1 d . . . . .
H78A H 0.026163 0.645574 0.232431 0.086 Uiso 1 1 calc R U . . .
H78B H -0.021274 0.635145 0.206482 0.086 Uiso 1 1 calc R U . . .
H78C H 0.006834 0.611850 0.144320 0.086 Uiso 1 1 calc R U . . .
C79 C 0.1079(2) 0.2601(4) 0.1210(5) 0.0330(17) Uani 1 1 d . . . . .
C80 C 0.1506(3) 0.2628(4) 0.1556(5) 0.039(2) Uani 1 1 d . . . . .
C81 C 0.1685(2) 0.3132(5) 0.1088(5) 0.041(2) Uani 1 1 d . . . . .
C82 C 0.1375(3) 0.3443(5) 0.0448(5) 0.046(2) Uani 1 1 d . . . . .
C83 C 0.1007(2) 0.3100(4) 0.0535(5) 0.0354(18) Uani 1 1 d . . . . .
C84 C 0.0793(3) 0.2086(5) 0.1503(6) 0.059(3) Uani 1 1 d . . . . .
H84A H 0.084519 0.208874 0.210318 0.089 Uiso 1 1 calc R U . . .
H84B H 0.082645 0.157273 0.130856 0.089 Uiso 1 1 calc R U . . .
H84C H 0.051842 0.225595 0.129048 0.089 Uiso 1 1 calc R U . . .
C85 C 0.1715(3) 0.2161(5) 0.2265(6) 0.064(3) Uani 1 1 d . . . . .
H85A H 0.196750 0.240475 0.251857 0.096 Uiso 1 1 calc R U . . .
H85B H 0.177093 0.165828 0.206978 0.096 Uiso 1 1 calc R U . . .
H85C H 0.154415 0.211416 0.266962 0.096 Uiso 1 1 calc R U . . .
C86 C 0.2118(3) 0.3341(7) 0.1229(7) 0.080(4) Uani 1 1 d . . . . .
H86A H 0.214423 0.389170 0.123574 0.120 Uiso 1 1 calc R U . . .
H86B H 0.223730 0.313321 0.078828 0.120 Uiso 1 1 calc R U . . .
H86C H 0.225667 0.313605 0.175578 0.120 Uiso 1 1 calc R U . . .
C87 C 0.1432(4) 0.3980(6) -0.0211(6) 0.079(4) Uani 1 1 d . . . . .
H87A H 0.120752 0.433599 -0.031794 0.118 Uiso 1 1 calc R U . . .
H87B H 0.144245 0.369864 -0.071166 0.118 Uiso 1 1 calc R U . . .
H87C H 0.168232 0.425813 -0.003362 0.118 Uiso 1 1 calc R U . . .
C88 C 0.0605(3) 0.3249(6) -0.0004(5) 0.065(3) Uani 1 1 d . . . . .
H88A H 0.039383 0.305514 0.026177 0.098 Uiso 1 1 calc R U . . .
H88B H 0.058979 0.299516 -0.053183 0.098 Uiso 1 1 calc R U . . .
H88C H 0.056917 0.379284 -0.009320 0.098 Uiso 1 1 calc R U . . .
O1 O 0.3331(2) 0.5058(5) 0.1695(5) 0.088(2) Uani 1 1 d D U . . .
C89 C 0.2669(3) 0.5151(9) 0.0771(9) 0.126(5) Uani 1 1 d D U . . .
H89A H 0.277877 0.557520 0.051063 0.189 Uiso 1 1 calc R U . . .
H89B H 0.238821 0.525275 0.078717 0.189 Uiso 1 1 calc R U . . .
H89C H 0.268661 0.468985 0.045663 0.189 Uiso 1 1 calc R U . . .
C90 C 0.2901(3) 0.5053(8) 0.1620(8) 0.091(3) Uani 1 1 d D U . . .
H90A H 0.282688 0.546188 0.196602 0.109 Uiso 1 1 calc R U . . .
H90B H 0.282217 0.456905 0.183837 0.109 Uiso 1 1 calc R U . . .
C91 C 0.3594(3) 0.4926(8) 0.2416(8) 0.091(3) Uani 1 1 d D U . . .
H91A H 0.352661 0.443264 0.263130 0.109 Uiso 1 1 calc R U . . .
H91B H 0.355022 0.531584 0.281446 0.109 Uiso 1 1 calc R U . . .
C92 C 0.4030(3) 0.4921(7) 0.2383(8) 0.096(4) Uani 1 1 d D U . . .
H92A H 0.409194 0.536491 0.208065 0.144 Uiso 1 1 calc R U . . .
H92B H 0.409215 0.446283 0.210543 0.144 Uiso 1 1 calc R U . . .
H92C H 0.418949 0.493348 0.294108 0.144 Uiso 1 1 calc R U . . .
O2 O 0.1593(3) 0.5147(6) -0.1938(7) 0.129(3) Uani 1 1 d D U . . .
C93 C 0.0888(4) 0.5012(10) -0.2503(13) 0.156(6) Uani 1 1 d D U . . .
H93A H 0.089176 0.554603 -0.234883 0.233 Uiso 1 1 calc R U . . .
H93B H 0.079359 0.470948 -0.208763 0.233 Uiso 1 1 calc R U . . .
H93C H 0.070777 0.494189 -0.303463 0.233 Uiso 1 1 calc R U . . .
C94 C 0.1299(4) 0.4769(10) -0.2561(10) 0.144(4) Uani 1 1 d D U . . .
H94A H 0.132380 0.421623 -0.248419 0.172 Uiso 1 1 calc R U . . .
H94B H 0.134939 0.489209 -0.311062 0.172 Uiso 1 1 calc R U . . .
C95 C 0.2000(4) 0.4845(9) -0.1883(12) 0.141(4) Uani 1 1 d D U . . .
H95A H 0.205080 0.476567 -0.244044 0.169 Uiso 1 1 calc R U . . .
H95B H 0.202214 0.435212 -0.159904 0.169 Uiso 1 1 calc R U . . .
C96 C 0.2303(5) 0.5375(10) -0.1427(12) 0.156(6) Uani 1 1 d D U . . .
H96A H 0.222165 0.589477 -0.157245 0.234 Uiso 1 1 calc R U . . .
H96B H 0.256294 0.527551 -0.157091 0.234 Uiso 1 1 calc R U . . .
H96C H 0.232433 0.530163 -0.083659 0.234 Uiso 1 1 calc R U . . .
Ir1 Ir 0.36812(2) 0.66182(2) -0.12154(2) 0.02395(6) Uani 1 1 d . . . . .

loop_
_atom_site_aniso_label
_atom_site_aniso_U_11
_atom_site_aniso_U_22
_atom_site_aniso_U_33
_atom_site_aniso_U_23
_atom_site_aniso_U_13
_atom_site_aniso_U_12
Ir2 0.02415(12) 0.01410(12) 0.01570(12) -0.00110(10) 0.00056(9) 0.00098(10)
Ir3 0.02185(12) 0.01502(12) 0.01802(12) 0.00068(10) 0.00498(10) 0.00075(10)
Ir4 0.02395(13) 0.01207(12) 0.01851(12) 0.00178(9) 0.00434(10) -0.00010(10)
N1 0.032(3) 0.025(3) 0.022(3) 0.001(3) 0.008(2) 0.003(3)
N2 0.021(3) 0.016(3) 0.020(3) 0.004(2) 0.004(2) 0.003(2)
N3 0.034(3) 0.019(3) 0.028(3) -0.004(3) -0.001(3) 0.005(3)
N4 0.026(3) 0.015(3) 0.023(3) -0.001(2) 0.010(2) -0.005(2)
N5 0.027(3) 0.025(3) 0.031(3) -0.002(3) 0.010(3) 0.003(3)
N6 0.023(3) 0.019(3) 0.018(3) 0.002(2) 0.001(2) 0.001(2)
N7 0.025(3) 0.015(3) 0.014(2) 0.000(2) -0.001(2) 0.001(2)
N8 0.051(4) 0.025(3) 0.041(4) -0.016(3) 0.011(3) 0.002(3)
C1 0.025(3) 0.019(3) 0.020(3) 0.003(3) 0.007(3) -0.001(3)
C2 0.018(3) 0.026(4) 0.017(3) 0.007(3) -0.002(3) -0.001(3)
C3 0.021(3) 0.020(3) 0.023(3) 0.004(3) 0.004(3) -0.002(3)
C4 0.034(4) 0.023(4) 0.020(3) 0.003(3) 0.004(3) -0.001(3)
C5 0.049(3) 0.015(3) 0.048(3) -0.012(3) 0.013(3) 0.001(3)
C6 0.063(4) 0.025(3) 0.050(3) -0.017(3) 0.003(3) 0.002(3)
C7 0.080(4) 0.027(3) 0.042(3) -0.006(3) 0.019(3) 0.011(3)
C8 0.059(3) 0.026(3) 0.066(4) -0.015(3) 0.037(3) -0.003(3)
C9 0.045(3) 0.018(3) 0.044(3) -0.008(3) 0.014(3) 0.008(3)
C10 0.064(5) 0.035(4) 0.081(6) -0.004(4) 0.031(5) -0.004(4)
C11 0.089(6) 0.041(5) 0.095(7) -0.021(5) -0.039(6) 0.014(5)
C12 0.156(8) 0.058(6) 0.053(5) 0.003(5) 0.030(6) 0.006(6)
C13 0.079(6) 0.054(5) 0.127(7) -0.020(6) 0.067(6) -0.003(5)
C14 0.071(6) 0.040(5) 0.075(6) -0.005(5) -0.009(5) 0.021(4)
C15 0.027(4) 0.032(4) 0.037(4) 0.015(3) 0.013(3) 0.002(3)
C16 0.027(4) 0.039(4) 0.026(4) 0.002(3) 0.012(3) 0.002(3)
C17 0.016(3) 0.030(4) 0.030(4) 0.003(3) 0.010(3) 0.009(3)
C18 0.018(3) 0.031(4) 0.032(4) -0.001(3) 0.002(3) -0.005(3)
C19 0.027(4) 0.023(4) 0.038(4) 0.005(3) 0.007(3) -0.006(3)
C20 0.042(5) 0.048(5) 0.053(5) 0.021(4) 0.018(4) -0.004(4)
C21 0.043(5) 0.054(6) 0.032(4) -0.005(4) 0.014(4) 0.008(4)
C22 0.026(4) 0.035(4) 0.050(5) 0.002(4) 0.010(4) 0.013(3)
C23 0.035(4) 0.052(5) 0.027(4) -0.003(4) -0.002(3) 0.002(4)
C24 0.045(5) 0.024(4) 0.066(6) -0.003(4) 0.005(4) -0.010(4)
C25 0.040(4) 0.025(4) 0.024(4) 0.012(3) 0.006(3) -0.007(3)
C26 0.038(4) 0.009(3) 0.032(4) 0.008(3) 0.009(3) 0.002(3)
C27 0.030(4) 0.025(4) 0.031(4) 0.007(3) 0.001(3) -0.007(3)
C28 0.035(4) 0.024(4) 0.042(4) 0.016(3) 0.014(4) 0.004(3)
C29 0.055(5) 0.017(4) 0.029(4) 0.002(3) 0.015(4) -0.001(3)
C30 0.053(5) 0.051(6) 0.044(5) 0.023(4) -0.016(4) -0.019(5)
C31 0.052(5) 0.021(4) 0.063(6) 0.013(4) 0.026(4) 0.013(4)
C32 0.062(6) 0.032(5) 0.051(5) 0.008(4) -0.006(5) -0.027(4)
C33 0.040(5) 0.062(6) 0.089(7) 0.045(6) 0.034(5) 0.012(5)
C34 0.137(10) 0.041(6) 0.038(5) 0.002(4) 0.041(6) 0.005(6)
C35 0.037(4) 0.034(4) 0.017(3) 0.009(3) -0.007(3) -0.008(3)
C36 0.036(4) 0.030(4) 0.023(4) -0.003(3) -0.013(3) 0.009(3)
C37 0.027(4) 0.034(4) 0.022(3) -0.001(3) -0.006(3) -0.001(3)
C38 0.035(4) 0.025(4) 0.022(3) -0.003(3) -0.003(3) 0.001(3)
C39 0.034(4) 0.034(4) 0.012(3) -0.005(3) -0.004(3) -0.001(3)
C40 0.069(6) 0.040(5) 0.048(5) 0.027(4) -0.015(5) -0.012(5)
C41 0.054(6) 0.050(6) 0.047(5) -0.021(4) -0.020(4) 0.029(5)
C42 0.028(4) 0.079(7) 0.034(4) -0.005(4) 0.000(3) -0.001(4)
C43 0.055(5) 0.024(4) 0.041(5) -0.007(4) -0.014(4) -0.008(4)
C44 0.050(5) 0.084(7) 0.019(4) -0.014(4) 0.007(4) 0.006(5)
Ir5 0.03947(17) 0.01962(14) 0.03015(15) 0.00815(12) -0.00237(13) -0.00811(12)
Ir6 0.02835(14) 0.01572(13) 0.02108(13) -0.00223(10) 0.00324(11) 0.00023(11)
Ir7 0.02365(13) 0.01759(13) 0.01701(12) 0.00144(10) 0.00098(10) 0.00006(10)
Ir8 0.02200(12) 0.02006(13) 0.02227(13) -0.00008(11) 0.00324(10) -0.00131(11)
N9 0.039(4) 0.024(3) 0.034(3) 0.004(3) 0.007(3) -0.004(3)
N10 0.024(3) 0.022(3) 0.021(3) -0.001(2) 0.003(2) -0.003(2)
N11 0.036(3) 0.018(3) 0.042(4) 0.005(3) -0.001(3) 0.003(3)
N12 0.019(3) 0.015(3) 0.025(3) 0.001(2) 0.000(2) 0.002(2)
N13 0.041(4) 0.027(3) 0.029(3) 0.008(3) -0.002(3) -0.008(3)
N14 0.028(3) 0.019(3) 0.016(3) -0.002(2) 0.000(2) -0.003(2)
N15 0.025(3) 0.016(3) 0.023(3) 0.003(2) 0.006(2) -0.003(2)
N16 0.055(4) 0.032(4) 0.044(4) 0.011(3) 0.008(3) -0.009(3)
C45 0.022(3) 0.027(4) 0.023(3) -0.001(3) 0.001(3) 0.000(3)
C46 0.023(3) 0.024(4) 0.021(3) -0.007(3) -0.002(3) 0.001(3)
C47 0.027(4) 0.023(4) 0.024(4) -0.002(3) -0.001(3) 0.000(3)
C48 0.035(4) 0.024(4) 0.029(4) 0.002(3) 0.006(3) -0.001(3)
C49 0.082(4) 0.048(4) 0.081(4) 0.023(4) 0.022(4) -0.014(4)
C50 0.084(4) 0.035(3) 0.066(4) 0.018(3) 0.022(4) -0.016(3)
C51 0.080(4) 0.043(4) 0.097(4) 0.030(4) 0.039(4) 0.008(3)
C52 0.080(4) 0.044(4) 0.068(4) 0.030(3) 0.002(4) -0.020(3)
C53 0.088(4) 0.048(4) 0.079(4) 0.024(4) 0.026(4) -0.010(4)
C54 0.098(7) 0.090(7) 0.143(8) 0.032(7) 0.028(7) -0.016(6)
C55 0.165(8) 0.066(6) 0.103(7) 0.014(6) 0.006(7) -0.031(7)
C56 0.130(8) 0.078(7) 0.186(9) 0.039(7) 0.063(8) 0.008(7)
C57 0.148(8) 0.088(7) 0.110(7) 0.042(6) -0.021(7) -0.037(7)
C58 0.149(8) 0.091(7) 0.109(7) 0.016(6) 0.045(7) -0.009(7)
C59 0.030(3) 0.046(4) 0.022(3) 0.004(3) -0.005(3) 0.003(3)
C60 0.035(3) 0.038(3) 0.021(3) 0.004(3) -0.005(3) 0.003(3)
C61 0.034(3) 0.041(3) 0.018(3) 0.001(3) -0.004(3) -0.001(3)
C62 0.042(3) 0.036(3) 0.024(3) -0.004(3) -0.009(3) 0.002(3)
C63 0.036(3) 0.039(3) 0.025(3) 0.002(3) -0.008(3) -0.008(3)
C64 0.042(4) 0.081(6) 0.032(4) -0.002(4) 0.004(4) 0.004(5)
C65 0.060(5) 0.039(5) 0.044(5) 0.010(4) -0.019(4) 0.006(4)
C66 0.050(5) 0.079(6) 0.025(4) 0.008(4) 0.003(4) -0.004(5)
C67 0.067(6) 0.049(5) 0.042(5) -0.019(4) -0.014(4) 0.015(5)
C68 0.064(6) 0.062(6) 0.057(5) 0.012(5) -0.013(5) -0.031(5)
C69 0.021(4) 0.053(6) 0.048(5) -0.009(4) 0.012(3) 0.002(4)
C70 0.025(4) 0.052(5) 0.036(4) -0.002(4) 0.008(3) 0.001(4)
C71 0.027(4) 0.038(4) 0.040(4) 0.008(4) 0.008(3) -0.006(3)
C72 0.019(3) 0.032(4) 0.040(4) -0.003(4) 0.000(3) -0.002(3)
C73 0.023(4) 0.028(4) 0.053(5) -0.001(4) 0.004(3) 0.006(3)
C74 0.043(5) 0.079(7) 0.062(6) -0.041(6) 0.013(5) 0.002(5)
C75 0.046(5) 0.094(8) 0.044(5) 0.010(5) 0.020(4) -0.007(5)
C76 0.040(5) 0.033(5) 0.070(6) 0.008(4) 0.013(4) -0.010(4)
C77 0.034(4) 0.052(5) 0.045(5) 0.004(4) -0.003(4) -0.009(4)
C78 0.043(5) 0.037(5) 0.085(8) 0.004(5) -0.002(5) 0.009(4)
C79 0.028(4) 0.025(4) 0.045(5) -0.016(4) 0.004(3) -0.004(3)
C80 0.053(5) 0.024(4) 0.036(4) -0.014(3) -0.002(4) 0.014(4)
C81 0.038(4) 0.038(5) 0.050(5) -0.025(4) 0.016(4) 0.000(4)
C82 0.074(6) 0.038(5) 0.030(4) -0.017(4) 0.022(4) -0.001(5)
C83 0.045(5) 0.028(4) 0.028(4) -0.015(3) -0.003(3) 0.005(4)
C84 0.071(7) 0.034(5) 0.077(7) -0.018(5) 0.026(6) -0.017(5)
C85 0.087(8) 0.048(6) 0.050(6) -0.005(5) -0.007(5) 0.025(6)
C86 0.047(6) 0.095(9) 0.107(9) -0.070(8) 0.036(6) -0.024(6)
C87 0.153(12) 0.052(7) 0.046(6) -0.002(5) 0.054(7) -0.003(7)
C88 0.068(6) 0.070(7) 0.041(5) -0.032(5) -0.030(5) 0.034(5)
O1 0.087(4) 0.088(4) 0.101(4) 0.021(4) 0.051(4) 0.023(4)
C89 0.106(8) 0.126(9) 0.154(10) 0.050(8) 0.044(8) 0.019(8)
C90 0.094(5) 0.087(5) 0.102(5) 0.001(5) 0.044(5) -0.016(5)
C91 0.107(6) 0.077(5) 0.092(5) 0.004(5) 0.030(5) -0.015(5)
C92 0.113(8) 0.075(7) 0.101(8) 0.006(7) 0.027(7) 0.026(7)
O2 0.122(5) 0.101(5) 0.168(6) 0.006(5) 0.039(5) 0.000(5)
C93 0.141(10) 0.121(10) 0.207(11) -0.004(9) 0.040(9) -0.008(9)
C94 0.148(7) 0.113(6) 0.163(7) -0.006(6) 0.017(6) 0.017(6)
C95 0.140(7) 0.118(6) 0.162(7) -0.002(6) 0.021(6) 0.016(6)
C96 0.136(10) 0.125(10) 0.205(11) -0.005(9) 0.032(9) 0.008(9)
Ir1 0.03281(15) 0.01454(13) 0.02431(13) -0.00464(10) 0.00528(11) 0.00380(11)

loop_
_atom_type_symbol
_atom_type_description
_atom_type_scat_dispersion_real
_atom_type_scat_dispersion_imag
_atom_type_scat_source
C C 0.0033 0.0016 'International Tables Vol C Tables 4.2.6.8 and 6.1.1.4'
H H 0.0000 0.0000 'International Tables Vol C Tables 4.2.6.8 and 6.1.1.4'
Ir Ir -1.4442 7.9887 'International Tables Vol C Tables 4.2.6.8 and 6.1.1.4'
N N 0.0061 0.0033 'International Tables Vol C Tables 4.2.6.8 and 6.1.1.4'
O O 0.0106 0.0060 'International Tables Vol C Tables 4.2.6.8 and 6.1.1.4'

loop_
_geom_angle_atom_site_label_1
_geom_angle_atom_site_label_2
_geom_angle_atom_site_label_3
_geom_angle
_geom_angle_site_symmetry_1
_geom_angle_site_symmetry_3
_geom_angle_publ_flag
N2 Ir2 N6 85.8(2) . . ?
N2 Ir2 N7 75.40(19) . . ?
N2 Ir2 C35 96.0(2) . . ?
N2 Ir2 C36 112.8(3) . . ?
N2 Ir2 C37 151.6(2) . . ?
N2 Ir2 C38 152.6(2) . . ?
N2 Ir2 C39 114.2(2) . . ?
N6 Ir2 N7 75.5(2) . . ?
N6 Ir2 C35 142.9(3) . . ?
N6 Ir2 C36 106.0(3) . . ?
N6 Ir2 C37 96.6(2) . . ?
N6 Ir2 C38 121.4(2) . . ?
N6 Ir2 C39 160.0(2) . . ?
N7 Ir2 C37 132.7(2) . . ?
N7 Ir2 C38 106.7(2) . . ?
N7 Ir2 C39 109.7(2) . . ?
C35 Ir2 N7 140.9(3) . . ?
C35 Ir2 C37 65.4(3) . . ?
C35 Ir2 C38 64.7(3) . . ?
C35 Ir2 C39 38.8(3) . . ?
C36 Ir2 N7 171.7(2) . . ?
C36 Ir2 C35 39.5(3) . . ?
C36 Ir2 C37 39.4(3) . . ?
C36 Ir2 C38 65.3(3) . . ?
C36 Ir2 C39 66.1(3) . . ?
C37 Ir2 C38 38.5(3) . . ?
C37 Ir2 C39 65.3(3) . . ?
C39 Ir2 C38 38.7(3) . . ?
N2 Ir3 N7 75.0(2) . . ?
N2 Ir3 C15 97.2(2) . . ?
N2 Ir3 C16 120.4(2) . . ?
N2 Ir3 C17 160.1(2) . . ?
N2 Ir3 C18 144.5(2) . . ?
N2 Ir3 C19 107.6(2) . . ?
N4 Ir3 N2 86.0(2) . . ?
N4 Ir3 N7 75.18(19) . . ?
N4 Ir3 C15 150.4(3) . . ?
N4 Ir3 C16 153.4(2) . . ?
N4 Ir3 C17 113.8(2) . . ?
N4 Ir3 C18 95.2(2) . . ?
N4 Ir3 C19 111.2(2) . . ?
C15 Ir3 N7 134.1(2) . . ?
C15 Ir3 C16 38.4(3) . . ?
C15 Ir3 C17 65.6(3) . . ?
C16 Ir3 N7 107.0(2) . . ?
C16 Ir3 C17 39.8(3) . . ?
C17 Ir3 N7 109.2(2) . . ?
C18 Ir3 N7 139.6(2) . . ?
C18 Ir3 C15 65.5(3) . . ?
C18 Ir3 C16 65.5(3) . . ?
C18 Ir3 C17 38.8(3) . . ?
C19 Ir3 N7 173.1(2) . . ?
C19 Ir3 C15 39.9(3) . . ?
C19 Ir3 C16 66.1(3) . . ?
C19 Ir3 C17 66.1(3) . . ?
C19 Ir3 C18 39.3(3) . . ?
N4 Ir4 N7 75.2(2) . . ?
N4 Ir4 C25 97.7(2) . . ?
N4 Ir4 C26 121.8(2) . . ?
N4 Ir4 C27 160.8(2) . . ?
N4 Ir4 C28 143.3(3) . . ?
N4 Ir4 C29 107.2(2) . . ?
N6 Ir4 N4 85.2(2) . . ?
N6 Ir4 N7 75.3(2) . . ?
N6 Ir4 C25 151.8(2) . . ?
N6 Ir4 C26 152.9(2) . . ?
N6 Ir4 C27 114.0(2) . . ?
N6 Ir4 C28 96.0(2) . . ?
N6 Ir4 C29 113.1(3) . . ?
N7 Ir4 C25 132.6(2) . . ?
N7 Ir4 C26 106.4(2) . . ?
C25 Ir4 C26 38.2(3) . . ?
C27 Ir4 N7 109.6(2) . . ?
C27 Ir4 C25 65.1(3) . . ?
C27 Ir4 C26 39.2(3) . . ?
C28 Ir4 N7 140.6(3) . . ?
C28 Ir4 C25 65.2(3) . . ?
C28 Ir4 C26 65.0(3) . . ?
C28 Ir4 C27 38.6(3) . . ?
C29 Ir4 N7 171.2(2) . . ?
C29 Ir4 C25 39.2(3) . . ?
C29 Ir4 C26 65.0(3) . . ?
C29 Ir4 C27 65.3(3) . . ?
C29 Ir4 C28 39.1(3) . . ?
C1 N1 Ir1 123.5(5) . . ?
Ir2 N2 Ir3 106.7(2) . . ?
C1 N2 Ir2 120.3(4) . . ?
C1 N2 Ir3 120.2(5) . . ?
C2 N3 Ir1 123.9(5) . . ?
Ir3 N4 Ir4 106.7(2) . . ?
C2 N4 Ir3 118.8(4) . . ?
C2 N4 Ir4 121.3(4) . . ?
C3 N5 Ir1 125.0(5) . . ?
Ir4 N6 Ir2 106.3(2) . . ?
C3 N6 Ir2 120.0(4) . . ?
C3 N6 Ir4 120.1(4) . . ?
Ir2 N7 Ir3 101.9(2) . . ?
Ir2 N7 Ir4 101.7(2) . . ?
Ir4 N7 Ir3 101.8(2) . . ?
C4 N7 Ir2 116.8(4) . . ?
C4 N7 Ir3 116.4(4) . . ?
C4 N7 Ir4 115.7(4) . . ?
N1 C1 N2 177.5(7) . . ?
N3 C2 N4 176.4(7) . . ?
N5 C3 N6 177.2(7) . . ?
N8 C4 N7 179.3(8) . . ?
C6 C5 C9 109.1(8) . . ?
C6 C5 C10 125.4(8) . . ?
C6 C5 Ir1 71.3(4) . . ?
C9 C5 C10 125.6(8) . . ?
C9 C5 Ir1 70.0(4) . . ?
C10 C5 Ir1 124.0(5) . . ?
C5 C6 C7 109.9(8) . . ?
C5 C6 C11 126.0(9) . . ?
C5 C6 Ir1 71.3(4) . . ?
C7 C6 C11 124.1(9) . . ?
C7 C6 Ir1 70.7(5) . . ?
C11 C6 Ir1 123.5(6) . . ?
C6 C7 C8 107.5(8) . . ?
C6 C7 C12 127.5(10) . . ?
C6 C7 Ir1 71.4(5) . . ?
C8 C7 C12 125.0(10) . . ?
C8 C7 Ir1 69.7(5) . . ?
C12 C7 Ir1 126.8(6) . . ?
C7 C8 C13 128.6(9) . . ?
C7 C8 Ir1 70.6(5) . . ?
C9 C8 C7 106.6(7) . . ?
C9 C8 C13 124.8(10) . . ?
C9 C8 Ir1 70.4(4) . . ?
C13 C8 Ir1 125.0(6) . . ?
C5 C9 C8 107.0(7) . . ?
C5 C9 C14 125.2(8) . . ?
C5 C9 Ir1 71.2(4) . . ?
C8 C9 C14 127.8(8) . . ?
C8 C9 Ir1 70.1(4) . . ?
C14 C9 Ir1 125.9(6) . . ?
C5 C10 H10A 109.5 . . ?
C5 C10 H10B 109.5 . . ?
C5 C10 H10C 109.5 . . ?
H10A C10 H10B 109.5 . . ?
H10A C10 H10C 109.5 . . ?
H10B C10 H10C 109.5 . . ?
C6 C11 H11A 109.5 . . ?
C6 C11 H11B 109.5 . . ?
C6 C11 H11C 109.5 . . ?
H11A C11 H11B 109.5 . . ?
H11A C11 H11C 109.5 . . ?
H11B C11 H11C 109.5 . . ?
C7 C12 H12A 109.5 . . ?
C7 C12 H12B 109.5 . . ?
C7 C12 H12C 109.5 . . ?
H12A C12 H12B 109.5 . . ?
H12A C12 H12C 109.5 . . ?
H12B C12 H12C 109.5 . . ?
C8 C13 H13A 109.5 . . ?
C8 C13 H13B 109.5 . . ?
C8 C13 H13C 109.5 . . ?
H13A C13 H13B 109.5 . . ?
H13A C13 H13C 109.5 . . ?
H13B C13 H13C 109.5 . . ?
C9 C14 H14A 109.5 . . ?
C9 C14 H14B 109.5 . . ?
C9 C14 H14C 109.5 . . ?
H14A C14 H14B 109.5 . . ?
H14A C14 H14C 109.5 . . ?
H14B C14 H14C 109.5 . . ?
C16 C15 Ir3 70.8(4) . . ?
C16 C15 C19 108.8(6) . . ?
C16 C15 C20 127.2(7) . . ?
C19 C15 Ir3 69.7(4) . . ?
C19 C15 C20 124.0(7) . . ?
C20 C15 Ir3 125.2(5) . . ?
C15 C16 Ir3 70.8(4) . . ?
C15 C16 C17 108.2(6) . . ?
C15 C16 C21 126.9(7) . . ?
C17 C16 Ir3 70.3(4) . . ?
C17 C16 C21 124.8(7) . . ?
C21 C16 Ir3 128.1(5) . . ?
C16 C17 Ir3 69.9(4) . . ?
C16 C17 C22 125.0(7) . . ?
C18 C17 Ir3 70.2(4) . . ?
C18 C17 C16 106.9(6) . . ?
C18 C17 C22 128.0(7) . . ?
C22 C17 Ir3 126.3(5) . . ?
C17 C18 Ir3 71.1(4) . . ?
C17 C18 C19 109.7(6) . . ?
C17 C18 C23 126.1(7) . . ?
C19 C18 Ir3 70.2(4) . . ?
C19 C18 C23 124.2(7) . . ?
C23 C18 Ir3 123.7(5) . . ?
C15 C19 Ir3 70.4(4) . . ?
C15 C19 C24 126.5(7) . . ?
C18 C19 Ir3 70.5(4) . . ?
C18 C19 C15 106.3(6) . . ?
C18 C19 C24 127.1(7) . . ?
C24 C19 Ir3 125.7(5) . . ?
C15 C20 H20A 109.5 . . ?
C15 C20 H20B 109.5 . . ?
C15 C20 H20C 109.5 . . ?
H20A C20 H20B 109.5 . . ?
H20A C20 H20C 109.5 . . ?
H20B C20 H20C 109.5 . . ?
H21D C21 H21A 144.2 . . ?
H21D C21 H21B 79.0 . . ?
H21D C21 H21C 38.5 . . ?
C16 C21 H21D 99(7) . . ?
C16 C21 H21A 109.5 . . ?
C16 C21 H21B 109.5 . . ?
C16 C21 H21C 109.5 . . ?
H21A C21 H21B 109.5 . . ?
H21A C21 H21C 109.5 . . ?
H21B C21 H21C 109.5 . . ?
C17 C22 H22A 109.5 . . ?
C17 C22 H22B 109.5 . . ?
C17 C22 H22C 109.5 . . ?
H22A C22 H22B 109.5 . . ?
H22A C22 H22C 109.5 . . ?
H22B C22 H22C 109.5 . . ?
C18 C23 H23A 109.5 . . ?
C18 C23 H23B 109.5 . . ?
C18 C23 H23C 109.5 . . ?
H23A C23 H23B 109.5 . . ?
H23A C23 H23C 109.5 . . ?
H23B C23 H23C 109.5 . . ?
C19 C24 H24A 109.5 . . ?
C19 C24 H24B 109.5 . . ?
C19 C24 H24C 109.5 . . ?
H24A C24 H24B 109.5 . . ?
H24A C24 H24C 109.5 . . ?
H24B C24 H24C 109.5 . . ?
C26 C25 Ir4 71.4(4) . . ?
C26 C25 C29 108.0(6) . . ?
C26 C25 C30 127.8(8) . . ?
C29 C25 Ir4 69.1(4) . . ?
C29 C25 C30 124.2(7) . . ?
C30 C25 Ir4 124.9(5) . . ?
C25 C26 Ir4 70.5(4) . . ?
C25 C26 C27 107.8(6) . . ?
C25 C26 C31 126.3(7) . . ?
C27 C26 Ir4 69.2(4) . . ?
C27 C26 C31 125.8(7) . . ?
C31 C26 Ir4 128.5(5) . . ?
C26 C27 Ir4 71.5(4) . . ?
C26 C27 C32 125.7(7) . . ?
C28 C27 Ir4 70.1(4) . . ?
C28 C27 C26 107.7(6) . . ?
C28 C27 C32 126.4(7) . . ?
C32 C27 Ir4 127.2(5) . . ?
C27 C28 Ir4 71.3(4) . . ?
C27 C28 C29 108.8(6) . . ?
C27 C28 C33 126.2(8) . . ?
C29 C28 Ir4 70.5(4) . . ?
C29 C28 C33 125.0(8) . . ?
C33 C28 Ir4 123.7(5) . . ?
C25 C29 Ir4 71.7(4) . . ?
C25 C29 C34 125.5(8) . . ?
C28 C29 Ir4 70.5(4) . . ?
C28 C29 C25 107.7(6) . . ?
C28 C29 C34 126.6(8) . . ?
C34 C29 Ir4 126.8(5) . . ?
C25 C30 H30A 109.5 . . ?
C25 C30 H30B 109.5 . . ?
C25 C30 H30C 109.5 . . ?
H30A C30 H30B 109.5 . . ?
H30A C30 H30C 109.5 . . ?
H30B C30 H30C 109.5 . . ?
C26 C31 H31A 109.5 . . ?
C26 C31 H31B 109.5 . . ?
C26 C31 H31C 109.5 . . ?
H31A C31 H31B 109.5 . . ?
H31A C31 H31C 109.5 . . ?
H31B C31 H31C 109.5 . . ?
C27 C32 H32A 109.5 . . ?
C27 C32 H32B 109.5 . . ?
C27 C32 H32C 109.5 . . ?
H32A C32 H32B 109.5 . . ?
H32A C32 H32C 109.5 . . ?
H32B C32 H32C 109.5 . . ?
C28 C33 H33A 109.5 . . ?
C28 C33 H33B 109.5 . . ?
C28 C33 H33C 109.5 . . ?
H33A C33 H33B 109.5 . . ?
H33A C33 H33C 109.5 . . ?
H33B C33 H33C 109.5 . . ?
C29 C34 H34A 109.5 . . ?
C29 C34 H34B 109.5 . . ?
C29 C34 H34C 109.5 . . ?
H34A C34 H34B 109.5 . . ?
H34A C34 H34C 109.5 . . ?
H34B C34 H34C 109.5 . . ?
C36 C35 Ir2 69.7(4) . . ?
C36 C35 C40 124.9(8) . . ?
C39 C35 Ir2 71.4(4) . . ?
C39 C35 C36 108.9(6) . . ?
C39 C35 C40 126.2(8) . . ?
C40 C35 Ir2 123.7(5) . . ?
C35 C36 Ir2 70.8(4) . . ?
C35 C36 C37 107.1(6) . . ?
C35 C36 C41 127.6(8) . . ?
C37 C36 Ir2 71.5(4) . . ?
C37 C36 C41 125.2(8) . . ?
C41 C36 Ir2 125.4(5) . . ?
C36 C37 Ir2 69.1(4) . . ?
C36 C37 C42 125.0(7) . . ?
C38 C37 Ir2 70.9(4) . . ?
C38 C37 C36 107.7(6) . . ?
C38 C37 C42 127.3(7) . . ?
C42 C37 Ir2 124.1(5) . . ?
C37 C38 Ir2 70.6(4) . . ?
C37 C38 C39 109.3(6) . . ?
C37 C38 C43 126.4(7) . . ?
C39 C38 Ir2 70.6(4) . . ?
C39 C38 C43 124.2(7) . . ?
C43 C38 Ir2 128.5(5) . . ?
C35 C39 Ir2 69.8(4) . . ?
C35 C39 C38 106.9(6) . . ?
C35 C39 C44 127.7(7) . . ?
C38 C39 Ir2 70.7(4) . . ?
C38 C39 C44 125.3(7) . . ?
C44 C39 Ir2 127.5(5) . . ?
C35 C40 H40A 109.5 . . ?
C35 C40 H40B 109.5 . . ?
C35 C40 H40C 109.5 . . ?
H40A C40 H40B 109.5 . . ?
H40A C40 H40C 109.5 . . ?
H40B C40 H40C 109.5 . . ?
C36 C41 H41A 109.5 . . ?
C36 C41 H41B 109.5 . . ?
C36 C41 H41C 109.5 . . ?
H41A C41 H41B 109.5 . . ?
H41A C41 H41C 109.5 . . ?
H41B C41 H41C 109.5 . . ?
C37 C42 H42A 109.5 . . ?
C37 C42 H42B 109.5 . . ?
C37 C42 H42C 109.5 . . ?
H42A C42 H42B 109.5 . . ?
H42A C42 H42C 109.5 . . ?
H42B C42 H42C 109.5 . . ?
C38 C43 H43A 109.5 . . ?
C38 C43 H43B 109.5 . . ?
C38 C43 H43C 109.5 . . ?
H43A C43 H43B 109.5 . . ?
H43A C43 H43C 109.5 . . ?
H43B C43 H43C 109.5 . . ?
C39 C44 H44A 109.5 . . ?
C39 C44 H44B 109.5 . . ?
C39 C44 H44C 109.5 . . ?
H44A C44 H44B 109.5 . . ?
H44A C44 H44C 109.5 . . ?
H44B C44 H44C 109.5 . . ?
N9 Ir5 C49 93.0(4) . . ?
N9 Ir5 C50 117.1(4) . . ?
N9 Ir5 C51 157.3(4) . . ?
N9 Ir5 C52 132.7(4) . . ?
N9 Ir5 C53 100.3(4) . . ?
N11 Ir5 N9 88.1(2) . . ?
N11 Ir5 N13 88.7(2) . . ?
N11 Ir5 C49 125.1(4) . . ?
N11 Ir5 C50 95.8(3) . . ?
N11 Ir5 C51 99.8(4) . . ?
N11 Ir5 C52 139.1(4) . . ?
N11 Ir5 C53 157.4(4) . . ?
N13 Ir5 N9 88.0(2) . . ?
N13 Ir5 C49 146.2(4) . . ?
N13 Ir5 C50 154.6(4) . . ?
N13 Ir5 C51 113.3(4) . . ?
N13 Ir5 C52 94.7(3) . . ?
N13 Ir5 C53 112.4(4) . . ?
C50 Ir5 C49 37.1(4) . . ?
C50 Ir5 C52 65.8(4) . . ?
C50 Ir5 C53 61.6(4) . . ?
C51 Ir5 C49 65.0(4) . . ?
C51 Ir5 C50 41.3(4) . . ?
C51 Ir5 C52 42.0(4) . . ?
C51 Ir5 C53 65.1(4) . . ?
C52 Ir5 C49 60.7(4) . . ?
C52 Ir5 C53 36.0(4) . . ?
C53 Ir5 C49 34.4(4) . . ?
N10 Ir6 N15 75.5(2) . . ?
N10 Ir6 C79 154.8(2) . . ?
N10 Ir6 C80 115.5(3) . . ?
N10 Ir6 C81 96.1(3) . . ?
N10 Ir6 C82 111.7(3) . . ?
N10 Ir6 C83 149.7(3) . . ?
N14 Ir6 N10 85.2(2) . . ?
N14 Ir6 N15 75.1(2) . . ?
N14 Ir6 C79 119.9(2) . . ?
N14 Ir6 C80 159.3(3) . . ?
N14 Ir6 C81 145.7(3) . . ?
N14 Ir6 C82 108.4(3) . . ?
N14 Ir6 C83 97.5(2) . . ?
C79 Ir6 N15 106.9(3) . . ?
C80 Ir6 N15 108.8(3) . . ?
C80 Ir6 C79 39.5(3) . . ?
C80 Ir6 C83 64.9(3) . . ?
C81 Ir6 N15 138.5(3) . . ?
C81 Ir6 C79 65.0(3) . . ?
C81 Ir6 C80 38.1(3) . . ?
C81 Ir6 C83 65.1(3) . . ?
C82 Ir6 N15 172.0(3) . . ?
C82 Ir6 C79 65.1(3) . . ?
C82 Ir6 C80 65.3(3) . . ?
C82 Ir6 C81 39.6(3) . . ?
C82 Ir6 C83 38.8(3) . . ?
C83 Ir6 N15 134.5(3) . . ?
C83 Ir6 C79 38.2(3) . . ?
N10 Ir7 N15 75.9(2) . . ?
N10 Ir7 C59 97.0(2) . . ?
N10 Ir7 C60 120.7(3) . . ?
N10 Ir7 C61 159.7(3) . . ?
N10 Ir7 C62 143.6(3) . . ?
N10 Ir7 C63 106.7(3) . . ?
N12 Ir7 N10 85.9(2) . . ?
N12 Ir7 N15 75.4(2) . . ?
N12 Ir7 C59 151.0(3) . . ?
N12 Ir7 C60 153.3(3) . . ?
N12 Ir7 C61 114.4(3) . . ?
N12 Ir7 C62 96.2(3) . . ?
N12 Ir7 C63 112.4(3) . . ?
N15 Ir7 C60 106.9(3) . . ?
C59 Ir7 N15 133.4(3) . . ?
C59 Ir7 C60 37.8(3) . . ?
C59 Ir7 C61 65.1(3) . . ?
C61 Ir7 N15 108.6(2) . . ?
C61 Ir7 C60 39.1(3) . . ?
C62 Ir7 N15 139.9(3) . . ?
C62 Ir7 C59 64.7(3) . . ?
C62 Ir7 C60 64.5(3) . . ?
C62 Ir7 C61 38.9(3) . . ?
C63 Ir7 N15 171.7(3) . . ?
C63 Ir7 C59 39.2(3) . . ?
C63 Ir7 C60 65.0(3) . . ?
C63 Ir7 C61 66.2(3) . . ?
C63 Ir7 C62 39.2(3) . . ?
N12 Ir8 N15 75.1(2) . . ?
N12 Ir8 C69 97.0(3) . . ?
N12 Ir8 C70 119.7(3) . . ?
N12 Ir8 C71 158.8(3) . . ?
N12 Ir8 C72 144.9(2) . . ?
N12 Ir8 C73 107.8(3) . . ?
N14 Ir8 N12 85.9(2) . . ?
N14 Ir8 N15 75.2(2) . . ?
N14 Ir8 C69 149.6(3) . . ?
N14 Ir8 C70 154.3(3) . . ?
N14 Ir8 C71 115.3(3) . . ?
N14 Ir8 C72 95.6(2) . . ?
N14 Ir8 C73 111.2(3) . . ?
C69 Ir8 N15 134.9(3) . . ?
C69 Ir8 C70 38.3(3) . . ?
C70 Ir8 N15 107.5(3) . . ?
C71 Ir8 N15 109.3(3) . . ?
C71 Ir8 C69 64.8(3) . . ?
C71 Ir8 C70 39.1(3) . . ?
C71 Ir8 C72 38.7(3) . . ?
C72 Ir8 N15 139.2(2) . . ?
C72 Ir8 C69 65.0(3) . . ?
C72 Ir8 C70 65.2(3) . . ?
C73 Ir8 N15 172.9(3) . . ?
C73 Ir8 C69 39.1(3) . . ?
C73 Ir8 C70 65.4(3) . . ?
C73 Ir8 C71 65.5(3) . . ?
C73 Ir8 C72 39.3(3) . . ?
C45 N9 Ir5 124.2(5) . . ?
Ir7 N10 Ir6 106.0(2) . . ?
C45 N10 Ir6 119.6(5) . . ?
C45 N10 Ir7 120.3(5) . . ?
C46 N11 Ir5 124.1(5) . . ?
Ir7 N12 Ir8 106.8(2) . . ?
C46 N12 Ir7 119.9(4) . . ?
C46 N12 Ir8 120.1(4) . . ?
C47 N13 Ir5 123.1(5) . . ?
Ir8 N14 Ir6 107.2(2) . . ?
C47 N14 Ir6 120.7(5) . . ?
C47 N14 Ir8 119.7(5) . . ?
Ir6 N15 Ir8 101.5(2) . . ?
Ir7 N15 Ir6 101.5(2) . . ?
Ir7 N15 Ir8 101.8(2) . . ?
C48 N15 Ir6 116.2(5) . . ?
C48 N15 Ir7 117.3(5) . . ?
C48 N15 Ir8 116.1(5) . . ?
N9 C45 N10 176.4(7) . . ?
N11 C46 N12 176.9(8) . . ?
N13 C47 N14 176.7(8) . . ?
N16 C48 N15 178.8(9) . . ?
C50 C49 Ir5 69.6(6) . . ?
C50 C49 C54 124.6(12) . . ?
C53 C49 Ir5 72.5(7) . . ?
C53 C49 C50 112.1(12) . . ?
C53 C49 C54 123.3(13) . . ?
C54 C49 Ir5 123.3(8) . . ?
C49 C50 Ir5 73.2(6) . . ?
C49 C50 C51 107.1(10) . . ?
C49 C50 C55 120.2(12) . . ?
C51 C50 Ir5 69.0(5) . . ?
C51 C50 C55 132.8(12) . . ?
C55 C50 Ir5 124.3(7) . . ?
C50 C51 Ir5 69.7(5) . . ?
C50 C51 C52 100.2(9) . . ?
C52 C51 Ir5 69.6(5) . . ?
C56 C51 Ir5 122.0(8) . . ?
C56 C51 C50 115.1(12) . . ?
C56 C51 C52 144.7(13) . . ?
C51 C52 Ir5 68.4(5) . . ?
C53 C52 Ir5 73.2(6) . . ?
C53 C52 C51 107.6(10) . . ?
C53 C52 C57 122.8(14) . . ?
C57 C52 Ir5 125.5(8) . . ?
C57 C52 C51 129.6(13) . . ?
C49 C53 Ir5 73.1(7) . . ?
C49 C53 C52 113.0(13) . . ?
C49 C53 C58 125.2(13) . . ?
C52 C53 Ir5 70.8(6) . . ?
C52 C53 C58 121.6(13) . . ?
C58 C53 Ir5 127.8(8) . . ?
C49 C54 H54A 109.5 . . ?
C49 C54 H54B 109.5 . . ?
C49 C54 H54C 109.5 . . ?
H54A C54 H54B 109.5 . . ?
H54A C54 H54C 109.5 . . ?
H54B C54 H54C 109.5 . . ?
C50 C55 H55A 109.5 . . ?
C50 C55 H55B 109.5 . . ?
C50 C55 H55C 109.5 . . ?
H55A C55 H55B 109.5 . . ?
H55A C55 H55C 109.5 . . ?
H55B C55 H55C 109.5 . . ?
C51 C56 H56A 109.5 . . ?
C51 C56 H56B 109.5 . . ?
C51 C56 H56C 109.5 . . ?
H56A C56 H56B 109.5 . . ?
H56A C56 H56C 109.5 . . ?
H56B C56 H56C 109.5 . . ?
C52 C57 H57A 109.5 . . ?
C52 C57 H57B 109.5 . . ?
C52 C57 H57C 109.5 . . ?
H57A C57 H57B 109.5 . . ?
H57A C57 H57C 109.5 . . ?
H57B C57 H57C 109.5 . . ?
C53 C58 H58A 109.5 . . ?
C53 C58 H58B 109.5 . . ?
C53 C58 H58C 109.5 . . ?
H58A C58 H58B 109.5 . . ?
H58A C58 H58C 109.5 . . ?
H58B C58 H58C 109.5 . . ?
C60 C59 Ir7 71.7(4) . . ?
C60 C59 C63 109.3(7) . . ?
C60 C59 C64 126.3(8) . . ?
C63 C59 Ir7 70.0(4) . . ?
C63 C59 C64 124.4(8) . . ?
C64 C59 Ir7 124.3(5) . . ?
C59 C60 Ir7 70.5(4) . . ?
C59 C60 C61 109.0(7) . . ?
C59 C60 C65 127.5(8) . . ?
C61 C60 Ir7 70.0(4) . . ?
C61 C60 C65 123.4(8) . . ?
C65 C60 Ir7 127.9(5) . . ?
C60 C61 Ir7 70.9(4) . . ?
C60 C61 C66 126.4(8) . . ?
C62 C61 Ir7 70.1(4) . . ?
C62 C61 C60 106.0(7) . . ?
C62 C61 C66 127.3(8) . . ?
C66 C61 Ir7 127.9(5) . . ?
C61 C62 Ir7 71.0(4) . . ?
C61 C62 C63 109.6(7) . . ?
C61 C62 C67 123.9(8) . . ?
C63 C62 Ir7 70.3(4) . . ?
C63 C62 C67 126.4(8) . . ?
C67 C62 Ir7 123.4(5) . . ?
C59 C63 Ir7 70.8(4) . . ?
C59 C63 C68 126.5(8) . . ?
C62 C63 Ir7 70.4(4) . . ?
C62 C63 C59 106.0(7) . . ?
C62 C63 C68 127.4(8) . . ?
C68 C63 Ir7 124.6(6) . . ?
C59 C64 H64A 109.5 . . ?
C59 C64 H64B 109.5 . . ?
C59 C64 H64C 109.5 . . ?
H64A C64 H64B 109.5 . . ?
H64A C64 H64C 109.5 . . ?
H64B C64 H64C 109.5 . . ?
C60 C65 H65A 109.5 . . ?
C60 C65 H65B 109.5 . . ?
C60 C65 H65C 109.5 . . ?
H65A C65 H65B 109.5 . . ?
H65A C65 H65C 109.5 . . ?
H65B C65 H65C 109.5 . . ?
C61 C66 H66A 109.5 . . ?
C61 C66 H66B 109.5 . . ?
C61 C66 H66C 109.5 . . ?
H66A C66 H66B 109.5 . . ?
H66A C66 H66C 109.5 . . ?
H66B C66 H66C 109.5 . . ?
C62 C67 H67A 109.5 . . ?
C62 C67 H67B 109.5 . . ?
C62 C67 H67C 109.5 . . ?
H67A C67 H67B 109.5 . . ?
H67A C67 H67C 109.5 . . ?
H67B C67 H67C 109.5 . . ?
C63 C68 H68A 109.5 . . ?
C63 C68 H68B 109.5 . . ?
C63 C68 H68C 109.5 . . ?
H68A C68 H68B 109.5 . . ?
H68A C68 H68C 109.5 . . ?
H68B C68 H68C 109.5 . . ?
C70 C69 Ir8 71.1(4) . . ?
C70 C69 C73 108.9(7) . . ?
C70 C69 C74 126.6(9) . . ?
C73 C69 Ir8 69.5(4) . . ?
C73 C69 C74 124.5(8) . . ?
C74 C69 Ir8 124.6(6) . . ?
C69 C70 Ir8 70.6(5) . . ?
C69 C70 C71 107.5(7) . . ?
C69 C70 C75 127.3(8) . . ?
C71 C70 Ir8 70.1(4) . . ?
C71 C70 C75 125.1(8) . . ?
C75 C70 Ir8 128.2(6) . . ?
C70 C71 Ir8 70.8(4) . . ?
C70 C71 C76 125.2(7) . . ?
C72 C71 Ir8 70.7(4) . . ?
C72 C71 C70 108.2(7) . . ?
C72 C71 C76 126.5(7) . . ?
C76 C71 Ir8 127.5(6) . . ?
C71 C72 Ir8 70.6(4) . . ?
C71 C72 C73 107.9(7) . . ?
C71 C72 C77 126.8(7) . . ?
C73 C72 Ir8 69.5(4) . . ?
C73 C72 C77 125.2(7) . . ?
C77 C72 Ir8 123.8(5) . . ?
C69 C73 Ir8 71.4(4) . . ?
C69 C73 C72 107.4(7) . . ?
C69 C73 C78 126.1(8) . . ?
C72 C73 Ir8 71.3(4) . . ?
C72 C73 C78 126.3(8) . . ?
C78 C73 Ir8 126.1(6) . . ?
C69 C74 H74A 109.5 . . ?
C69 C74 H74B 109.5 . . ?
C69 C74 H74C 109.5 . . ?
H74A C74 H74B 109.5 . . ?
H74A C74 H74C 109.5 . . ?
H74B C74 H74C 109.5 . . ?
C70 C75 H75A 109.5 . . ?
C70 C75 H75B 109.5 . . ?
C70 C75 H75C 109.5 . . ?
H75A C75 H75B 109.5 . . ?
H75A C75 H75C 109.5 . . ?
H75B C75 H75C 109.5 . . ?
C71 C76 H76A 109.5 . . ?
C71 C76 H76B 109.5 . . ?
C71 C76 H76C 109.5 . . ?
H76A C76 H76B 109.5 . . ?
H76A C76 H76C 109.5 . . ?
H76B C76 H76C 109.5 . . ?
C72 C77 H77A 109.5 . . ?
C72 C77 H77B 109.5 . . ?
C72 C77 H77C 109.5 . . ?
H77A C77 H77B 109.5 . . ?
H77A C77 H77C 109.5 . . ?
H77B C77 H77C 109.5 . . ?
C73 C78 H78A 109.5 . . ?
C73 C78 H78B 109.5 . . ?
C73 C78 H78C 109.5 . . ?
H78A C78 H78B 109.5 . . ?
H78A C78 H78C 109.5 . . ?
H78B C78 H78C 109.5 . . ?
C80 C79 Ir6 69.7(4) . . ?
C80 C79 C84 124.1(8) . . ?
C83 C79 Ir6 70.4(4) . . ?
C83 C79 C80 107.1(7) . . ?
C83 C79 C84 128.7(8) . . ?
C84 C79 Ir6 128.5(6) . . ?
C79 C80 Ir6 70.9(4) . . ?
C79 C80 C85 125.0(9) . . ?
C81 C80 Ir6 70.8(4) . . ?
C81 C80 C79 108.3(7) . . ?
C81 C80 C85 126.7(9) . . ?
C85 C80 Ir6 126.4(6) . . ?
C80 C81 Ir6 71.1(4) . . ?
C80 C81 C82 108.3(7) . . ?
C80 C81 C86 126.6(9) . . ?
C82 C81 Ir6 69.9(4) . . ?
C82 C81 C86 125.1(9) . . ?
C86 C81 Ir6 123.2(6) . . ?
C81 C82 Ir6 70.5(4) . . ?
C81 C82 C87 126.7(9) . . ?
C83 C82 Ir6 71.1(4) . . ?
C83 C82 C81 107.0(7) . . ?
C83 C82 C87 126.3(9) . . ?
C87 C82 Ir6 126.5(6) . . ?
C79 C83 Ir6 71.4(4) . . ?
C79 C83 C82 109.3(7) . . ?
C79 C83 C88 125.2(8) . . ?
C82 C83 Ir6 70.0(4) . . ?
C82 C83 C88 125.5(8) . . ?
C88 C83 Ir6 124.6(5) . . ?
C79 C84 H84A 109.5 . . ?
C79 C84 H84B 109.5 . . ?
C79 C84 H84C 109.5 . . ?
H84A C84 H84B 109.5 . . ?
H84A C84 H84C 109.5 . . ?
H84B C84 H84C 109.5 . . ?
C80 C85 H85A 109.5 . . ?
C80 C85 H85B 109.5 . . ?
C80 C85 H85C 109.5 . . ?
H85A C85 H85B 109.5 . . ?
H85A C85 H85C 109.5 . . ?
H85B C85 H85C 109.5 . . ?
C81 C86 H86A 109.5 . . ?
C81 C86 H86B 109.5 . . ?
C81 C86 H86C 109.5 . . ?
H86A C86 H86B 109.5 . . ?
H86A C86 H86C 109.5 . . ?
H86B C86 H86C 109.5 . . ?
C82 C87 H87A 109.5 . . ?
C82 C87 H87B 109.5 . . ?
C82 C87 H87C 109.5 . . ?
H87A C87 H87B 109.5 . . ?
H87A C87 H87C 109.5 . . ?
H87B C87 H87C 109.5 . . ?
C83 C88 H88A 109.5 . . ?
C83 C88 H88B 109.5 . . ?
C83 C88 H88C 109.5 . . ?
H88A C88 H88B 109.5 . . ?
H88A C88 H88C 109.5 . . ?
H88B C88 H88C 109.5 . . ?
C91 O1 C90 123.3(9) . . ?
H89A C89 H89B 109.5 . . ?
H89A C89 H89C 109.5 . . ?
H89B C89 H89C 109.5 . . ?
C90 C89 H89A 109.5 . . ?
C90 C89 H89B 109.5 . . ?
C90 C89 H89C 109.5 . . ?
O1 C90 C89 114.8(10) . . ?
O1 C90 H90A 108.6 . . ?
O1 C90 H90B 108.6 . . ?
C89 C90 H90A 108.6 . . ?
C89 C90 H90B 108.6 . . ?
H90A C90 H90B 107.6 . . ?
O1 C91 H91A 108.1 . . ?
O1 C91 H91B 108.1 . . ?
O1 C91 C92 116.7(11) . . ?
H91A C91 H91B 107.3 . . ?
C92 C91 H91A 108.1 . . ?
C92 C91 H91B 108.1 . . ?
C91 C92 H92A 109.5 . . ?
C91 C92 H92B 109.5 . . ?
C91 C92 H92C 109.5 . . ?
H92A C92 H92B 109.5 . . ?
H92A C92 H92C 109.5 . . ?
H92B C92 H92C 109.5 . . ?
C94 O2 C95 112.6(11) . . ?
H93A C93 H93B 109.5 . . ?
H93A C93 H93C 109.5 . . ?
H93B C93 H93C 109.5 . . ?
C94 C93 H93A 109.5 . . ?
C94 C93 H93B 109.5 . . ?
C94 C93 H93C 109.5 . . ?
O2 C94 C93 110.2(13) . . ?
O2 C94 H94A 109.6 . . ?
O2 C94 H94B 109.6 . . ?
C93 C94 H94A 109.6 . . ?
C93 C94 H94B 109.6 . . ?
H94A C94 H94B 108.1 . . ?
O2 C95 H95A 109.5 . . ?
O2 C95 H95B 109.5 . . ?
O2 C95 C96 110.7(12) . . ?
H95A C95 H95B 108.1 . . ?
C96 C95 H95A 109.5 . . ?
C96 C95 H95B 109.5 . . ?
C95 C96 H96A 109.5 . . ?
C95 C96 H96B 109.5 . . ?
C95 C96 H96C 109.5 . . ?
H96A C96 H96B 109.5 . . ?
H96A C96 H96C 109.5 . . ?
H96B C96 H96C 109.5 . . ?
N1 Ir1 N3 88.8(2) . . ?
N1 Ir1 N5 87.6(2) . . ?
N1 Ir1 C5 92.9(3) . . ?
N1 Ir1 C6 119.9(3) . . ?
N1 Ir1 C7 156.5(3) . . ?
N1 Ir1 C8 136.1(3) . . ?
N1 Ir1 C9 99.6(3) . . ?
N3 Ir1 C5 122.5(3) . . ?
N3 Ir1 C6 95.0(3) . . ?
N3 Ir1 C7 99.7(3) . . ?
N3 Ir1 C8 135.1(3) . . ?
N3 Ir1 C9 159.3(3) . . ?
N5 Ir1 N3 87.5(2) . . ?
N5 Ir1 C5 149.9(3) . . ?
N5 Ir1 C6 152.3(3) . . ?
N5 Ir1 C7 114.4(3) . . ?
N5 Ir1 C8 94.2(3) . . ?
N5 Ir1 C9 111.5(3) . . ?
C5 Ir1 C6 37.5(3) . . ?
C7 Ir1 C5 64.0(3) . . ?
C7 Ir1 C6 38.0(3) . . ?
C8 Ir1 C5 65.1(3) . . ?
C8 Ir1 C6 64.9(3) . . ?
C8 Ir1 C7 39.7(3) . . ?
C8 Ir1 C9 39.6(3) . . ?
C9 Ir1 C5 38.8(3) . . ?
C9 Ir1 C6 64.4(3) . . ?
C9 Ir1 C7 65.7(3) . . ?

loop_
_geom_bond_atom_site_label_1
_geom_bond_atom_site_label_2
_geom_bond_distance
_geom_bond_site_symmetry_2
_geom_bond_publ_flag
Ir2 N2 2.090(5) . ?
Ir2 N6 2.096(5) . ?
Ir2 N7 2.157(5) . ?
Ir2 C35 2.146(7) . ?
Ir2 C36 2.132(7) . ?
Ir2 C37 2.165(7) . ?
Ir2 C38 2.168(7) . ?
Ir2 C39 2.167(6) . ?
Ir3 N2 2.096(5) . ?
Ir3 N4 2.096(5) . ?
Ir3 N7 2.168(5) . ?
Ir3 C15 2.156(7) . ?
Ir3 C16 2.157(7) . ?
Ir3 C17 2.162(6) . ?
Ir3 C18 2.150(6) . ?
Ir3 C19 2.146(7) . ?
Ir4 N4 2.098(5) . ?
Ir4 N6 2.095(5) . ?
Ir4 N7 2.166(5) . ?
Ir4 C25 2.170(7) . ?
Ir4 C26 2.182(6) . ?
Ir4 C27 2.151(7) . ?
Ir4 C28 2.135(7) . ?
Ir4 C29 2.134(7) . ?
N1 C1 1.208(8) . ?
N1 Ir1 2.107(5) . ?
N2 C1 1.245(8) . ?
N3 C2 1.188(8) . ?
N3 Ir1 2.113(6) . ?
N4 C2 1.254(8) . ?
N5 C3 1.193(8) . ?
N5 Ir1 2.109(6) . ?
N6 C3 1.259(8) . ?
N7 C4 1.325(8) . ?
N8 C4 1.162(9) . ?
C5 C6 1.380(12) . ?
C5 C9 1.422(11) . ?
C5 C10 1.504(12) . ?
C5 Ir1 2.149(7) . ?
C6 C7 1.396(13) . ?
C6 C11 1.538(13) . ?
C6 Ir1 2.149(8) . ?
C7 C8 1.450(13) . ?
C7 C12 1.515(13) . ?
C7 Ir1 2.141(8) . ?
C8 C9 1.442(11) . ?
C8 C13 1.465(13) . ?
C8 Ir1 2.129(8) . ?
C9 C14 1.499(12) . ?
C9 Ir1 2.133(7) . ?
C10 H10A 0.9800 . ?
C10 H10B 0.9800 . ?
C10 H10C 0.9800 . ?
C11 H11A 0.9800 . ?
C11 H11B 0.9800 . ?
C11 H11C 0.9800 . ?
C12 H12A 0.9800 . ?
C12 H12B 0.9800 . ?
C12 H12C 0.9800 . ?
C13 H13A 0.9800 . ?
C13 H13B 0.9800 . ?
C13 H13C 0.9800 . ?
C14 H14A 0.9800 . ?
C14 H14B 0.9800 . ?
C14 H14C 0.9800 . ?
C15 C16 1.418(10) . ?
C15 C19 1.468(10) . ?
C15 C20 1.487(10) . ?
C16 C17 1.469(10) . ?
C16 C21 1.489(10) . ?
C17 C18 1.431(10) . ?
C17 C22 1.490(10) . ?
C18 C19 1.443(10) . ?
C18 C23 1.492(10) . ?
C19 C24 1.490(10) . ?
C20 H20A 0.9800 . ?
C20 H20B 0.9800 . ?
C20 H20C 0.9800 . ?
C21 H21D 1.06(13) . ?
C21 H21A 0.9800 . ?
C21 H21B 0.9800 . ?
C21 H21C 0.9800 . ?
C22 H22A 0.9800 . ?
C22 H22B 0.9800 . ?
C22 H22C 0.9800 . ?
C23 H23A 0.9800 . ?
C23 H23B 0.9800 . ?
C23 H23C 0.9800 . ?
C24 H24A 0.9800 . ?
C24 H24B 0.9800 . ?
C24 H24C 0.9800 . ?
C25 C26 1.422(10) . ?
C25 C29 1.446(11) . ?
C25 C30 1.488(10) . ?
C26 C27 1.455(10) . ?
C26 C31 1.484(10) . ?
C27 C28 1.418(10) . ?
C27 C32 1.507(10) . ?
C28 C29 1.427(11) . ?
C28 C33 1.500(11) . ?
C29 C34 1.506(11) . ?
C30 H30A 0.9800 . ?
C30 H30B 0.9800 . ?
C30 H30C 0.9800 . ?
C31 H31A 0.9800 . ?
C31 H31B 0.9800 . ?
C31 H31C 0.9800 . ?
C32 H32A 0.9800 . ?
C32 H32B 0.9800 . ?
C32 H32C 0.9800 . ?
C33 H33A 0.9800 . ?
C33 H33B 0.9800 . ?
C33 H33C 0.9800 . ?
C34 H34A 0.9800 . ?
C34 H34B 0.9800 . ?
C34 H34C 0.9800 . ?
C35 C36 1.445(11) . ?
C35 C39 1.434(10) . ?
C35 C40 1.483(10) . ?
C36 C37 1.448(10) . ?
C36 C41 1.491(10) . ?
C37 C38 1.428(10) . ?
C37 C42 1.486(11) . ?
C38 C39 1.438(10) . ?
C38 C43 1.503(10) . ?
C39 C44 1.493(10) . ?
C40 H40A 0.9800 . ?
C40 H40B 0.9800 . ?
C40 H40C 0.9800 . ?
C41 H41A 0.9800 . ?
C41 H41B 0.9800 . ?
C41 H41C 0.9800 . ?
C42 H42A 0.9800 . ?
C42 H42B 0.9800 . ?
C42 H42C 0.9800 . ?
C43 H43A 0.9800 . ?
C43 H43B 0.9800 . ?
C43 H43C 0.9800 . ?
C44 H44A 0.9800 . ?
C44 H44B 0.9800 . ?
C44 H44C 0.9800 . ?
Ir5 N9 2.111(6) . ?
Ir5 N11 2.099(7) . ?
Ir5 N13 2.108(6) . ?
Ir5 C49 2.170(10) . ?
Ir5 C50 2.125(9) . ?
Ir5 C51 2.115(10) . ?
Ir5 C52 2.132(9) . ?
Ir5 C53 2.162(11) . ?
Ir6 N10 2.104(5) . ?
Ir6 N14 2.092(6) . ?
Ir6 N15 2.171(5) . ?
Ir6 C79 2.168(7) . ?
Ir6 C80 2.152(7) . ?
Ir6 C81 2.148(7) . ?
Ir6 C82 2.141(7) . ?
Ir6 C83 2.155(7) . ?
Ir7 N10 2.095(5) . ?
Ir7 N12 2.092(5) . ?
Ir7 N15 2.161(5) . ?
Ir7 C59 2.156(7) . ?
Ir7 C60 2.172(7) . ?
Ir7 C61 2.159(7) . ?
Ir7 C62 2.147(7) . ?
Ir7 C63 2.146(7) . ?
Ir8 N12 2.094(5) . ?
Ir8 N14 2.085(5) . ?
Ir8 N15 2.171(5) . ?
Ir8 C69 2.156(8) . ?
Ir8 C70 2.164(8) . ?
Ir8 C71 2.154(7) . ?
Ir8 C72 2.155(7) . ?
Ir8 C73 2.131(7) . ?
N9 C45 1.210(9) . ?
N10 C45 1.243(9) . ?
N11 C46 1.199(9) . ?
N12 C46 1.256(9) . ?
N13 C47 1.200(9) . ?
N14 C47 1.264(8) . ?
N15 C48 1.312(9) . ?
N16 C48 1.168(9) . ?
C49 C50 1.368(15) . ?
C49 C53 1.279(15) . ?
C49 C54 1.527(17) . ?
C50 C51 1.494(15) . ?
C50 C55 1.518(16) . ?
C51 C52 1.521(16) . ?
C51 C56 1.476(17) . ?
C52 C53 1.326(15) . ?
C52 C57 1.457(16) . ?
C53 C58 1.572(17) . ?
C54 H54A 0.9800 . ?
C54 H54B 0.9800 . ?
C54 H54C 0.9800 . ?
C55 H55A 0.9800 . ?
C55 H55B 0.9800 . ?
C55 H55C 0.9800 . ?
C56 H56A 0.9800 . ?
C56 H56B 0.9800 . ?
C56 H56C 0.9800 . ?
C57 H57A 0.9800 . ?
C57 H57B 0.9800 . ?
C57 H57C 0.9800 . ?
C58 H58A 0.9800 . ?
C58 H58B 0.9800 . ?
C58 H58C 0.9800 . ?
C59 C60 1.402(11) . ?
C59 C63 1.441(11) . ?
C59 C64 1.508(11) . ?
C60 C61 1.450(11) . ?
C60 C65 1.493(11) . ?
C61 C62 1.434(11) . ?
C61 C66 1.474(11) . ?
C62 C63 1.441(11) . ?
C62 C67 1.505(11) . ?
C63 C68 1.488(11) . ?
C64 H64A 0.9800 . ?
C64 H64B 0.9800 . ?
C64 H64C 0.9800 . ?
C65 H65A 0.9800 . ?
C65 H65B 0.9800 . ?
C65 H65C 0.9800 . ?
C66 H66A 0.9800 . ?
C66 H66B 0.9800 . ?
C66 H66C 0.9800 . ?
C67 H67A 0.9800 . ?
C67 H67B 0.9800 . ?
C67 H67C 0.9800 . ?
C68 H68A 0.9800 . ?
C68 H68B 0.9800 . ?
C68 H68C 0.9800 . ?
C69 C70 1.417(12) . ?
C69 C73 1.436(11) . ?
C69 C74 1.501(11) . ?
C70 C71 1.447(11) . ?
C70 C75 1.490(12) . ?
C71 C72 1.426(11) . ?
C71 C76 1.502(11) . ?
C72 C73 1.440(10) . ?
C72 C77 1.486(11) . ?
C73 C78 1.505(11) . ?
C74 H74A 0.9800 . ?
C74 H74B 0.9800 . ?
C74 H74C 0.9800 . ?
C75 H75A 0.9800 . ?
C75 H75B 0.9800 . ?
C75 H75C 0.9800 . ?
C76 H76A 0.9800 . ?
C76 H76B 0.9800 . ?
C76 H76C 0.9800 . ?
C77 H77A 0.9800 . ?
C77 H77B 0.9800 . ?
C77 H77C 0.9800 . ?
C78 H78A 0.9800 . ?
C78 H78B 0.9800 . ?
C78 H78C 0.9800 . ?
C79 C80 1.458(11) . ?
C79 C83 1.414(11) . ?
C79 C84 1.489(11) . ?
C80 C81 1.404(12) . ?
C80 C85 1.502(11) . ?
C81 C82 1.452(12) . ?
C81 C86 1.495(12) . ?
C82 C83 1.427(12) . ?
C82 C87 1.496(12) . ?
C83 C88 1.505(11) . ?
C84 H84A 0.9800 . ?
C84 H84B 0.9800 . ?
C84 H84C 0.9800 . ?
C85 H85A 0.9800 . ?
C85 H85B 0.9800 . ?
C85 H85C 0.9800 . ?
C86 H86A 0.9800 . ?
C86 H86B 0.9800 . ?
C86 H86C 0.9800 . ?
C87 H87A 0.9800 . ?
C87 H87B 0.9800 . ?
C87 H87C 0.9800 . ?
C88 H88A 0.9800 . ?
C88 H88B 0.9800 . ?
C88 H88C 0.9800 . ?
O1 C90 1.446(12) . ?
O1 C91 1.368(12) . ?
C89 H89A 0.9800 . ?
C89 H89B 0.9800 . ?
C89 H89C 0.9800 . ?
C89 C90 1.487(15) . ?
C90 H90A 0.9900 . ?
C90 H90B 0.9900 . ?
C91 H91A 0.9900 . ?
C91 H91B 0.9900 . ?
C91 C92 1.500(14) . ?
C92 H92A 0.9800 . ?
C92 H92B 0.9800 . ?
C92 H92C 0.9800 . ?
O2 C94 1.455(9) . ?
O2 C95 1.471(9) . ?
C93 H93A 0.9800 . ?
C93 H93B 0.9800 . ?
C93 H93C 0.9800 . ?
C93 C94 1.489(8) . ?
C94 H94A 0.9900 . ?
C94 H94B 0.9900 . ?
C95 H95A 0.9900 . ?
C95 H95B 0.9900 . ?
C95 C96 1.488(8) . ?
C96 H96A 0.9800 . ?
C96 H96B 0.9800 . ?
C96 H96C 0.9800 . ?

loop_
_geom_torsion_atom_site_label_1
_geom_torsion_atom_site_label_2
_geom_torsion_atom_site_label_3
_geom_torsion_atom_site_label_4
_geom_torsion
_geom_torsion_site_symmetry_1
_geom_torsion_site_symmetry_2
_geom_torsion_site_symmetry_3
_geom_torsion_site_symmetry_4
_geom_torsion_publ_flag
Ir2 C35 C36 C37 -62.7(5) . . . . ?
Ir2 C35 C36 C41 120.4(7) . . . . ?
Ir2 C35 C39 C38 61.3(5) . . . . ?
Ir2 C35 C39 C44 -122.4(7) . . . . ?
Ir2 C36 C37 C38 -60.7(5) . . . . ?
Ir2 C36 C37 C42 117.8(7) . . . . ?
Ir2 C37 C38 C39 -60.2(5) . . . . ?
Ir2 C37 C38 C43 124.0(7) . . . . ?
Ir2 C38 C39 C35 -60.7(4) . . . . ?
Ir2 C38 C39 C44 122.9(7) . . . . ?
Ir3 C15 C16 C17 -60.6(5) . . . . ?
Ir3 C15 C16 C21 123.7(8) . . . . ?
Ir3 C15 C19 C18 61.8(5) . . . . ?
Ir3 C15 C19 C24 -120.5(8) . . . . ?
Ir3 C16 C17 C18 -60.7(4) . . . . ?
Ir3 C16 C17 C22 120.9(7) . . . . ?
Ir3 C17 C18 C19 -59.8(5) . . . . ?
Ir3 C17 C18 C23 118.4(7) . . . . ?
Ir3 C18 C19 C15 -61.7(5) . . . . ?
Ir3 C18 C19 C24 120.6(8) . . . . ?
Ir4 C25 C26 C27 -59.4(4) . . . . ?
Ir4 C25 C26 C31 124.0(7) . . . . ?
Ir4 C25 C29 C28 61.6(5) . . . . ?
Ir4 C25 C29 C34 -122.7(8) . . . . ?
Ir4 C26 C27 C28 -61.0(5) . . . . ?
Ir4 C26 C27 C32 123.1(7) . . . . ?
Ir4 C27 C28 C29 -60.8(5) . . . . ?
Ir4 C27 C28 C33 118.6(7) . . . . ?
Ir4 C28 C29 C25 -62.4(5) . . . . ?
Ir4 C28 C29 C34 121.9(8) . . . . ?
C5 C6 C7 C8 0.1(9) . . . . ?
C5 C6 C7 C12 -176.7(8) . . . . ?
C5 C6 C7 Ir1 60.7(6) . . . . ?
C6 C5 C9 C8 0.4(8) . . . . ?
C6 C5 C9 C14 178.0(7) . . . . ?
C6 C5 C9 Ir1 -60.9(5) . . . . ?
C6 C7 C8 C9 0.2(9) . . . . ?
C6 C7 C8 C13 -178.5(8) . . . . ?
C6 C7 C8 Ir1 61.7(6) . . . . ?
C7 C8 C9 C5 -0.4(8) . . . . ?
C7 C8 C9 C14 -177.8(7) . . . . ?
C7 C8 C9 Ir1 61.7(5) . . . . ?
C9 C5 C6 C7 -0.3(9) . . . . ?
C9 C5 C6 C11 178.3(7) . . . . ?
C9 C5 C6 Ir1 60.1(5) . . . . ?
C10 C5 C6 C7 -179.3(7) . . . . ?
C10 C5 C6 C11 -0.7(13) . . . . ?
C10 C5 C6 Ir1 -119.0(8) . . . . ?
C10 C5 C9 C8 179.4(7) . . . . ?
C10 C5 C9 C14 -3.0(12) . . . . ?
C10 C5 C9 Ir1 118.2(7) . . . . ?
C11 C6 C7 C8 -178.6(7) . . . . ?
C11 C6 C7 C12 4.7(14) . . . . ?
C11 C6 C7 Ir1 -117.9(8) . . . . ?
C12 C7 C8 C9 177.0(8) . . . . ?
C12 C7 C8 C13 -1.6(14) . . . . ?
C12 C7 C8 Ir1 -121.4(9) . . . . ?
C13 C8 C9 C5 178.3(8) . . . . ?
C13 C8 C9 C14 0.9(13) . . . . ?
C13 C8 C9 Ir1 -119.6(8) . . . . ?
C15 C16 C17 Ir3 60.9(5) . . . . ?
C15 C16 C17 C18 0.2(7) . . . . ?
C15 C16 C17 C22 -178.2(6) . . . . ?
C16 C15 C19 Ir3 -60.3(5) . . . . ?
C16 C15 C19 C18 1.5(8) . . . . ?
C16 C15 C19 C24 179.2(7) . . . . ?
C16 C17 C18 Ir3 60.6(4) . . . . ?
C16 C17 C18 C19 0.8(7) . . . . ?
C16 C17 C18 C23 179.0(6) . . . . ?
C17 C18 C19 Ir3 60.3(5) . . . . ?
C17 C18 C19 C15 -1.4(7) . . . . ?
C17 C18 C19 C24 -179.1(7) . . . . ?
C19 C15 C16 Ir3 59.6(5) . . . . ?
C19 C15 C16 C17 -1.0(8) . . . . ?
C19 C15 C16 C21 -176.7(7) . . . . ?
C20 C15 C16 Ir3 -120.2(7) . . . . ?
C20 C15 C16 C17 179.2(7) . . . . ?
C20 C15 C16 C21 3.5(12) . . . . ?
C20 C15 C19 Ir3 119.5(7) . . . . ?
C20 C15 C19 C18 -178.7(7) . . . . ?
C20 C15 C19 C24 -1.0(12) . . . . ?
C21 C16 C17 Ir3 -123.3(7) . . . . ?
C21 C16 C17 C18 176.0(7) . . . . ?
C21 C16 C17 C22 -2.4(11) . . . . ?
C22 C17 C18 Ir3 -121.1(7) . . . . ?
C22 C17 C18 C19 179.1(6) . . . . ?
C22 C17 C18 C23 -2.7(11) . . . . ?
C23 C18 C19 Ir3 -118.0(7) . . . . ?
C23 C18 C19 C15 -179.7(6) . . . . ?
C23 C18 C19 C24 2.6(11) . . . . ?
C25 C26 C27 Ir4 60.2(4) . . . . ?
C25 C26 C27 C28 -0.9(7) . . . . ?
C25 C26 C27 C32 -176.8(7) . . . . ?
C26 C25 C29 Ir4 -61.1(5) . . . . ?
C26 C25 C29 C28 0.5(8) . . . . ?
C26 C25 C29 C34 176.3(7) . . . . ?
C26 C27 C28 Ir4 62.0(5) . . . . ?
C26 C27 C28 C29 1.2(8) . . . . ?
C26 C27 C28 C33 -179.4(7) . . . . ?
C27 C28 C29 Ir4 61.3(5) . . . . ?
C27 C28 C29 C25 -1.1(8) . . . . ?
C27 C28 C29 C34 -176.7(7) . . . . ?
C29 C25 C26 Ir4 59.6(5) . . . . ?
C29 C25 C26 C27 0.2(7) . . . . ?
C29 C25 C26 C31 -176.4(6) . . . . ?
C30 C25 C26 Ir4 -120.2(7) . . . . ?
C30 C25 C26 C27 -179.7(7) . . . . ?
C30 C25 C26 C31 3.7(11) . . . . ?
C30 C25 C29 Ir4 118.8(7) . . . . ?
C30 C25 C29 C28 -179.6(6) . . . . ?
C30 C25 C29 C34 -3.9(11) . . . . ?
C31 C26 C27 Ir4 -123.2(7) . . . . ?
C31 C26 C27 C28 175.8(6) . . . . ?
C31 C26 C27 C32 -0.1(11) . . . . ?
C32 C27 C28 Ir4 -122.2(7) . . . . ?
C32 C27 C28 C29 177.1(7) . . . . ?
C32 C27 C28 C33 -3.6(12) . . . . ?
C33 C28 C29 Ir4 -118.0(7) . . . . ?
C33 C28 C29 C25 179.5(7) . . . . ?
C33 C28 C29 C34 3.9(12) . . . . ?
C35 C36 C37 Ir2 62.2(5) . . . . ?
C35 C36 C37 C38 1.5(7) . . . . ?
C35 C36 C37 C42 180.0(6) . . . . ?
C36 C35 C39 Ir2 -59.9(5) . . . . ?
C36 C35 C39 C38 1.4(7) . . . . ?
C36 C35 C39 C44 177.7(7) . . . . ?
C36 C37 C38 Ir2 59.6(5) . . . . ?
C36 C37 C38 C39 -0.7(8) . . . . ?
C36 C37 C38 C43 -176.4(7) . . . . ?
C37 C38 C39 Ir2 60.2(5) . . . . ?
C37 C38 C39 C35 -0.5(8) . . . . ?
C37 C38 C39 C44 -176.9(6) . . . . ?
C39 C35 C36 Ir2 60.9(5) . . . . ?
C39 C35 C36 C37 -1.8(7) . . . . ?
C39 C35 C36 C41 -178.7(7) . . . . ?
C40 C35 C36 Ir2 -117.7(7) . . . . ?
C40 C35 C36 C37 179.6(7) . . . . ?
C40 C35 C36 C41 2.7(11) . . . . ?
C40 C35 C39 Ir2 118.7(7) . . . . ?
C40 C35 C39 C38 180.0(7) . . . . ?
C40 C35 C39 C44 -3.7(12) . . . . ?
C41 C36 C37 Ir2 -120.8(7) . . . . ?
C41 C36 C37 C38 178.5(7) . . . . ?
C41 C36 C37 C42 -3.1(11) . . . . ?
C42 C37 C38 Ir2 -118.8(7) . . . . ?
C42 C37 C38 C39 -179.1(7) . . . . ?
C42 C37 C38 C43 5.2(12) . . . . ?
C43 C38 C39 Ir2 -123.9(7) . . . . ?
C43 C38 C39 C35 175.4(7) . . . . ?
C43 C38 C39 C44 -1.0(11) . . . . ?
Ir5 C49 C50 C51 -61.1(6) . . . . ?
Ir5 C49 C50 C55 120.4(9) . . . . ?
Ir5 C49 C53 C52 59.9(8) . . . . ?
Ir5 C49 C53 C58 -124.7(11) . . . . ?
Ir5 C50 C51 C52 -63.7(6) . . . . ?
Ir5 C50 C51 C56 116.8(9) . . . . ?
Ir5 C51 C52 C53 -63.2(7) . . . . ?
Ir5 C51 C52 C57 119.0(11) . . . . ?
Ir5 C52 C53 C49 -61.2(8) . . . . ?
Ir5 C52 C53 C58 123.2(10) . . . . ?
Ir6 C79 C80 C81 -61.2(5) . . . . ?
Ir6 C79 C80 C85 121.6(8) . . . . ?
Ir6 C79 C83 C82 60.0(5) . . . . ?
Ir6 C79 C83 C88 -119.8(7) . . . . ?
Ir6 C80 C81 C82 -60.3(5) . . . . ?
Ir6 C80 C81 C86 117.8(8) . . . . ?
Ir6 C81 C82 C83 -62.2(5) . . . . ?
Ir6 C81 C82 C87 121.5(8) . . . . ?
Ir6 C82 C83 C79 -60.9(5) . . . . ?
Ir6 C82 C83 C88 118.9(7) . . . . ?
Ir7 C59 C60 C61 -59.6(5) . . . . ?
Ir7 C59 C60 C65 123.3(8) . . . . ?
Ir7 C59 C63 C62 62.0(5) . . . . ?
Ir7 C59 C63 C68 -119.3(8) . . . . ?
Ir7 C60 C61 C62 -61.7(5) . . . . ?
Ir7 C60 C61 C66 123.5(7) . . . . ?
Ir7 C61 C62 C63 -59.9(5) . . . . ?
Ir7 C61 C62 C67 118.1(7) . . . . ?
Ir7 C62 C63 C59 -62.3(5) . . . . ?
Ir7 C62 C63 C68 119.1(8) . . . . ?
Ir8 C69 C70 C71 -60.7(5) . . . . ?
Ir8 C69 C70 C75 123.8(8) . . . . ?
Ir8 C69 C73 C72 62.6(5) . . . . ?
Ir8 C69 C73 C78 -121.6(8) . . . . ?
Ir8 C70 C71 C72 -61.1(5) . . . . ?
Ir8 C70 C71 C76 122.9(8) . . . . ?
Ir8 C71 C72 C73 -59.7(5) . . . . ?
Ir8 C71 C72 C77 118.2(8) . . . . ?
Ir8 C72 C73 C69 -62.7(5) . . . . ?
Ir8 C72 C73 C78 121.6(8) . . . . ?
C49 C50 C51 Ir5 63.8(7) . . . . ?
C49 C50 C51 C52 0.2(10) . . . . ?
C49 C50 C51 C56 -179.3(9) . . . . ?
C50 C49 C53 Ir5 -58.6(8) . . . . ?
C50 C49 C53 C52 1.3(13) . . . . ?
C50 C49 C53 C58 176.7(10) . . . . ?
C50 C51 C52 Ir5 63.7(6) . . . . ?
C50 C51 C52 C53 0.5(10) . . . . ?
C50 C51 C52 C57 -177.3(10) . . . . ?
C51 C52 C53 Ir5 60.1(6) . . . . ?
C51 C52 C53 C49 -1.1(12) . . . . ?
C51 C52 C53 C58 -176.7(9) . . . . ?
C53 C49 C50 Ir5 60.2(8) . . . . ?
C53 C49 C50 C51 -0.9(12) . . . . ?
C53 C49 C50 C55 -179.4(9) . . . . ?
C54 C49 C50 Ir5 -117.1(10) . . . . ?
C54 C49 C50 C51 -178.2(10) . . . . ?
C54 C49 C50 C55 3.3(16) . . . . ?
C54 C49 C53 Ir5 118.8(10) . . . . ?
C54 C49 C53 C52 178.6(10) . . . . ?
C54 C49 C53 C58 -5.9(17) . . . . ?
C55 C50 C51 Ir5 -117.9(11) . . . . ?
C55 C50 C51 C52 178.4(10) . . . . ?
C55 C50 C51 C56 -1.1(16) . . . . ?
C56 C51 C52 Ir5 -117.1(16) . . . . ?
C56 C51 C52 C53 179.7(15) . . . . ?
C56 C51 C52 C57 2(2) . . . . ?
C57 C52 C53 Ir5 -121.9(10) . . . . ?
C57 C52 C53 C49 176.9(10) . . . . ?
C57 C52 C53 C58 1.3(16) . . . . ?
C59 C60 C61 Ir7 59.9(5) . . . . ?
C59 C60 C61 C62 -1.8(8) . . . . ?
C59 C60 C61 C66 -176.6(7) . . . . ?
C60 C59 C63 Ir7 -61.2(5) . . . . ?
C60 C59 C63 C62 0.8(8) . . . . ?
C60 C59 C63 C68 179.4(7) . . . . ?
C60 C61 C62 Ir7 62.2(5) . . . . ?
C60 C61 C62 C63 2.3(8) . . . . ?
C60 C61 C62 C67 -179.7(7) . . . . ?
C61 C62 C63 Ir7 60.3(5) . . . . ?
C61 C62 C63 C59 -1.9(8) . . . . ?
C61 C62 C63 C68 179.4(7) . . . . ?
C63 C59 C60 Ir7 60.2(5) . . . . ?
C63 C59 C60 C61 0.6(8) . . . . ?
C63 C59 C60 C65 -176.4(7) . . . . ?
C64 C59 C60 Ir7 -119.6(7) . . . . ?
C64 C59 C60 C61 -179.1(7) . . . . ?
C64 C59 C60 C65 3.8(12) . . . . ?
C64 C59 C63 Ir7 118.5(7) . . . . ?
C64 C59 C63 C62 -179.4(7) . . . . ?
C64 C59 C63 C68 -0.8(12) . . . . ?
C65 C60 C61 Ir7 -122.9(7) . . . . ?
C65 C60 C61 C62 175.4(7) . . . . ?
C65 C60 C61 C66 0.6(12) . . . . ?
C66 C61 C62 Ir7 -123.0(8) . . . . ?
C66 C61 C62 C63 177.0(7) . . . . ?
C66 C61 C62 C67 -5.0(12) . . . . ?
C67 C62 C63 Ir7 -117.6(8) . . . . ?
C67 C62 C63 C59 -179.9(7) . . . . ?
C67 C62 C63 C68 1.5(12) . . . . ?
C69 C70 C71 Ir8 61.0(5) . . . . ?
C69 C70 C71 C72 -0.2(8) . . . . ?
C69 C70 C71 C76 -176.1(7) . . . . ?
C70 C69 C73 Ir8 -60.4(5) . . . . ?
C70 C69 C73 C72 2.1(8) . . . . ?
C70 C69 C73 C78 177.9(7) . . . . ?
C70 C71 C72 Ir8 61.2(5) . . . . ?
C70 C71 C72 C73 1.5(8) . . . . ?
C70 C71 C72 C77 179.4(7) . . . . ?
C71 C72 C73 Ir8 60.4(5) . . . . ?
C71 C72 C73 C69 -2.2(8) . . . . ?
C71 C72 C73 C78 -178.0(7) . . . . ?
C73 C69 C70 Ir8 59.4(5) . . . . ?
C73 C69 C70 C71 -1.2(8) . . . . ?
C73 C69 C70 C75 -176.8(7) . . . . ?
C74 C69 C70 Ir8 -119.6(8) . . . . ?
C74 C69 C70 C71 179.7(7) . . . . ?
C74 C69 C70 C75 4.2(13) . . . . ?
C74 C69 C73 Ir8 118.6(7) . . . . ?
C74 C69 C73 C72 -178.8(7) . . . . ?
C74 C69 C73 C78 -3.0(12) . . . . ?
C75 C70 C71 Ir8 -123.4(8) . . . . ?
C75 C70 C71 C72 175.5(7) . . . . ?
C75 C70 C71 C76 -0.4(12) . . . . ?
C76 C71 C72 Ir8 -122.9(8) . . . . ?
C76 C71 C72 C73 177.4(7) . . . . ?
C76 C71 C72 C77 -4.7(12) . . . . ?
C77 C72 C73 Ir8 -117.5(7) . . . . ?
C77 C72 C73 C69 179.8(7) . . . . ?
C77 C72 C73 C78 4.0(12) . . . . ?
C79 C80 C81 Ir6 61.3(5) . . . . ?
C79 C80 C81 C82 1.0(8) . . . . ?
C79 C80 C81 C86 179.1(7) . . . . ?
C80 C79 C83 Ir6 -60.3(5) . . . . ?
C80 C79 C83 C82 -0.3(8) . . . . ?
C80 C79 C83 C88 179.9(7) . . . . ?
C80 C81 C82 Ir6 61.0(5) . . . . ?
C80 C81 C82 C83 -1.1(8) . . . . ?
C80 C81 C82 C87 -177.5(8) . . . . ?
C81 C82 C83 Ir6 61.7(5) . . . . ?
C81 C82 C83 C79 0.9(8) . . . . ?
C81 C82 C83 C88 -179.3(7) . . . . ?
C83 C79 C80 Ir6 60.8(5) . . . . ?
C83 C79 C80 C81 -0.4(8) . . . . ?
C83 C79 C80 C85 -177.6(7) . . . . ?
C84 C79 C80 Ir6 -123.5(8) . . . . ?
C84 C79 C80 C81 175.3(7) . . . . ?
C84 C79 C80 C85 -1.8(12) . . . . ?
C84 C79 C83 Ir6 124.2(8) . . . . ?
C84 C79 C83 C82 -175.8(8) . . . . ?
C84 C79 C83 C88 4.4(13) . . . . ?
C85 C80 C81 Ir6 -121.6(8) . . . . ?
C85 C80 C81 C82 178.1(7) . . . . ?
C85 C80 C81 C86 -3.8(13) . . . . ?
C86 C81 C82 Ir6 -117.1(8) . . . . ?
C86 C81 C82 C83 -179.3(7) . . . . ?
C86 C81 C82 C87 4.3(13) . . . . ?
C87 C82 C83 Ir6 -121.9(8) . . . . ?
C87 C82 C83 C79 177.3(8) . . . . ?
C87 C82 C83 C88 -3.0(13) . . . . ?
C90 O1 C91 C92 177.7(11) . . . . ?
C91 O1 C90 C89 -175.6(13) . . . . ?
C94 O2 C95 C96 163.7(16) . . . . ?
C95 O2 C94 C93 171.3(15) . . . . ?
Ir1 C5 C6 C7 -60.4(6) . . . . ?
Ir1 C5 C6 C11 118.3(8) . . . . ?
Ir1 C5 C9 C8 61.3(5) . . . . ?
Ir1 C5 C9 C14 -121.2(8) . . . . ?
Ir1 C6 C7 C8 -60.7(5) . . . . ?
Ir1 C6 C7 C12 122.6(9) . . . . ?
Ir1 C7 C8 C9 -61.5(5) . . . . ?
Ir1 C7 C8 C13 119.8(9) . . . . ?
Ir1 C8 C9 C5 -62.0(5) . . . . ?
Ir1 C8 C9 C14 120.5(8) . . . . ?
